data_4304866
loop_
_publ_author_name
'Qiuwen Wang'
'Li Xiang'
'Haibin Song'
'Guofu Zi'

_publ_section_title
;
Synthesis of Amidolanthanides with New Chiral Biaryl-Based NNO Ligands and
Their Use as Catalysts for Enantioselective Hydroamination/Cyclization
;
_journal_name_full 'Inorganic Chemistry'
_journal_page_first 4319
_journal_page_last 4328
_journal_paper_doi 10.1021/ic702461f
_journal_volume 47
_journal_year 2008
_chemical_formula_moiety 'C60.50 H78 N6 O2 Si4 Yb2'
_chemical_formula_sum 'C60.5 H78 N6 O2 Si4 Yb2'
_chemical_formula_weight 1379.73
_chemical_name_systematic
; 
 ? 
;
_space_group_IT_number 4
_symmetry_cell_setting monoclinic
_symmetry_space_group_name_Hall 'P 2yb'
_symmetry_space_group_name_H-M 'P 1 21 1'
_atom_sites_solution_hydrogens geom
_atom_sites_solution_primary direct
_atom_sites_solution_secondary difmap
_audit_creation_method SHELXL-97
_cell_angle_alpha 90.00
_cell_angle_beta 92.699(2)
_cell_angle_gamma 90.00
_cell_formula_units_Z 4
_cell_length_a 15.1906(3)
_cell_length_b 13.1985(3)
_cell_length_c 31.1260(8)
_cell_measurement_reflns_used 14823
_cell_measurement_temperature 113(2)
_cell_measurement_theta_max 27.9
_cell_measurement_theta_min 1.5
_cell_volume 6233.6(2)
_computing_cell_refinement CrystalClear
_computing_data_collection CrystalClear
_computing_data_reduction crystalclear
_computing_publication_material 'CrystalStructure 3.7.0'
_computing_structure_refinement 'SHELXL-97 (Sheldrick, 1997)'
_computing_structure_solution 'SHELXS-97 (Sheldrick, 1990)'
_diffrn_ambient_temperature 113(2)
_diffrn_detector_area_resol_mean 7.31
_diffrn_measured_fraction_theta_full 0.997
_diffrn_measured_fraction_theta_max 0.997
_diffrn_measurement_device_type 'Rigaku Saturn'
_diffrn_measurement_method \w
_diffrn_radiation_monochromator confocal
_diffrn_radiation_source 'rotating anode'
_diffrn_radiation_type MoK\a
_diffrn_radiation_wavelength 0.71070
_diffrn_reflns_av_R_equivalents 0.0433
_diffrn_reflns_av_sigmaI/netI 0.0809
_diffrn_reflns_limit_h_max 19
_diffrn_reflns_limit_h_min -18
_diffrn_reflns_limit_k_max 17
_diffrn_reflns_limit_k_min -17
_diffrn_reflns_limit_l_max 40
_diffrn_reflns_limit_l_min -40
_diffrn_reflns_number 57649
_diffrn_reflns_theta_full 27.88
_diffrn_reflns_theta_max 27.88
_diffrn_reflns_theta_min 1.52
_diffrn_standards_decay_% 0
_diffrn_standards_interval_count 0
_diffrn_standards_interval_time 0
_diffrn_standards_number 0
_exptl_absorpt_coefficient_mu 3.104
_exptl_absorpt_correction_T_max 0.5757
_exptl_absorpt_correction_T_min 0.4367
_exptl_absorpt_correction_type multi-scan
_exptl_absorpt_process_details crystalclear
_exptl_crystal_colour yellow
_exptl_crystal_density_diffrn 1.470
_exptl_crystal_density_method 'not measured'
_exptl_crystal_description block
_exptl_crystal_F_000 2780
_exptl_crystal_size_max 0.32
_exptl_crystal_size_mid 0.30
_exptl_crystal_size_min 0.20
_refine_diff_density_max 0.849
_refine_diff_density_min -1.437
_refine_diff_density_rms 0.117
_refine_ls_abs_structure_details 'Flack H D (1983), Acta Cryst. A39, 876-881'
_refine_ls_abs_structure_Flack 0.017(5)
_refine_ls_extinction_method none
_refine_ls_goodness_of_fit_ref 1.005
_refine_ls_hydrogen_treatment constr
_refine_ls_matrix_type full
_refine_ls_number_parameters 1377
_refine_ls_number_reflns 29048
_refine_ls_number_restraints 1
_refine_ls_restrained_S_all 1.005
_refine_ls_R_factor_all 0.0492
_refine_ls_R_factor_gt 0.0421
_refine_ls_shift/su_max 0.002
_refine_ls_shift/su_mean 0.000
_refine_ls_structure_factor_coef Fsqd
_refine_ls_weighting_details 'calc w=1/[\s^2^(Fo^2^)+(0.0183P)^2^+0.0000P] where P=(Fo^2^+2Fc^2^)/3'
_refine_ls_weighting_scheme calc
_refine_ls_wR_factor_gt 0.0770
_refine_ls_wR_factor_ref 0.0808
_reflns_number_gt 25805
_reflns_number_total 29048
_reflns_threshold_expression >2sigma(I)
_cod_data_source_file ic702461f-file003_4.cif
_cod_data_source_block compound8
_cod_original_formula_sum 'C60.50 H78 N6 O2 Si4 Yb2'
_cod_database_code 4304866

loop_
_symmetry_equiv_pos_as_xyz
'x, y, z'
'-x, y+1/2, -z'

loop_
_atom_site_label
_atom_site_type_symbol
_atom_site_fract_x
_atom_site_fract_y
_atom_site_fract_z
_atom_site_U_iso_or_equiv
_atom_site_adp_type
_atom_site_occupancy
_atom_site_symmetry_multiplicity
_atom_site_calc_flag
_atom_site_refinement_flags
_atom_site_disorder_assembly
_atom_site_disorder_group
Yb1 Yb 0.676252(15) 0.741278(18) 0.380713(8) 0.02218(7) Uani 1 1 d . . .
Yb2 Yb 0.879680(16) 0.610671(18) 0.398673(7) 0.02116(7) Uani 1 1 d . . .
Yb3 Yb 0.324158(15) 0.798830(16) 0.113954(7) 0.01741(6) Uani 1 1 d . . .
Yb4 Yb 0.120774(14) 0.669554(17) 0.096230(7) 0.01703(6) Uani 1 1 d . . .
Si1 Si 0.56804(12) 0.93181(15) 0.33925(6) 0.0348(4) Uani 1 1 d . . .
Si2 Si 0.68990(12) 0.99035(17) 0.41496(7) 0.0452(5) Uani 1 1 d . . .
Si3 Si 1.05479(11) 0.76040(15) 0.37411(5) 0.0311(4) Uani 1 1 d . . .
Si4 Si 1.07449(11) 0.61599(14) 0.44858(5) 0.0279(4) Uani 1 1 d . . .
Si5 Si 0.43671(11) 0.98775(13) 0.15311(5) 0.0235(3) Uani 1 1 d . . .
Si6 Si 0.30949(10) 1.04687(13) 0.07891(5) 0.0229(3) Uani 1 1 d . . .
Si7 Si -0.07746(10) 0.67588(13) 0.05500(5) 0.0228(3) Uani 1 1 d . . .
Si8 Si -0.05318(10) 0.81284(13) 0.13234(5) 0.0227(3) Uani 1 1 d . . .
N1 N 0.6292(3) 0.5811(3) 0.34885(14) 0.0227(10) Uani 1 1 d . . .
N2 N 0.5437(3) 0.6992(4) 0.40727(15) 0.0288(12) Uani 1 1 d . . .
N3 N 0.7993(3) 0.4693(4) 0.42992(14) 0.0261(11) Uani 1 1 d . . .
N4 N 0.9285(3) 0.4642(4) 0.37019(15) 0.0304(12) Uani 1 1 d . . .
N5 N 0.6483(3) 0.9044(4) 0.37812(15) 0.0295(12) Uani 1 1 d . . .
N6 N 1.0111(3) 0.6720(4) 0.40790(14) 0.0238(10) Uani 1 1 d . . .
N7 N 0.3749(3) 0.6404(3) 0.14638(13) 0.0175(10) Uani 1 1 d . . .
N8 N 0.4554(3) 0.7570(3) 0.08559(14) 0.0206(10) Uani 1 1 d . . .
N9 N 0.2076(3) 0.5349(3) 0.06305(13) 0.0169(9) Uani 1 1 d . . .
N10 N 0.0795(3) 0.5165(3) 0.12419(14) 0.0201(10) Uani 1 1 d . . .
N11 N 0.3532(3) 0.9609(3) 0.11543(14) 0.0207(10) Uani 1 1 d . . .
N12 N -0.0120(3) 0.7319(3) 0.09456(13) 0.0193(10) Uani 1 1 d . . .
O1 O 0.8048(2) 0.6944(3) 0.34956(11) 0.0192(8) Uani 1 1 d . . .
O2 O 0.7750(2) 0.7048(3) 0.43108(11) 0.0206(9) Uani 1 1 d . . .
O3 O 0.1976(2) 0.7487(3) 0.14572(10) 0.0159(8) Uani 1 1 d . . .
O4 O 0.2233(2) 0.7694(3) 0.06430(10) 0.0165(8) Uani 1 1 d . . .
C1 C 0.7381(4) 0.6475(5) 0.28062(17) 0.0272(14) Uani 1 1 d . . .
C2 C 0.7796(3) 0.7198(5) 0.30806(16) 0.0224(12) Uani 1 1 d . . .
C3 C 0.7885(4) 0.8203(5) 0.29415(19) 0.0311(15) Uani 1 1 d . . .
H3 H 0.8163 0.8691 0.3127 0.037 Uiso 1 1 calc R . .
C4 C 0.7569(4) 0.8481(5) 0.25366(19) 0.0355(15) Uani 1 1 d . . .
H4 H 0.7647 0.9157 0.2441 0.043 Uiso 1 1 calc R . .
C5 C 0.7144(4) 0.7798(6) 0.22713(19) 0.0417(18) Uani 1 1 d . . .
H5 H 0.6919 0.8010 0.1996 0.050 Uiso 1 1 calc R . .
C6 C 0.7035(4) 0.6785(5) 0.23992(17) 0.0293(14) Uani 1 1 d . . .
C7 C 0.6524(5) 0.6056(6) 0.21102(19) 0.051(2) Uani 1 1 d . . .
H7A H 0.6303 0.6411 0.1851 0.077 Uiso 1 1 calc R . .
H7B H 0.6027 0.5782 0.2263 0.077 Uiso 1 1 calc R . .
H7C H 0.6911 0.5500 0.2029 0.077 Uiso 1 1 calc R . .
C8 C 0.7361(4) 0.5401(4) 0.29419(17) 0.0243(13) Uani 1 1 d . . .
C9 C 0.6771(4) 0.5084(5) 0.32516(17) 0.0248(13) Uani 1 1 d . . .
C10 C 0.6704(4) 0.4040(4) 0.33434(19) 0.0299(14) Uani 1 1 d . . .
H10 H 0.6295 0.3812 0.3544 0.036 Uiso 1 1 calc R . .
C11 C 0.7231(4) 0.3350(5) 0.3143(2) 0.0402(17) Uani 1 1 d . . .
H11 H 0.7177 0.2648 0.3205 0.048 Uiso 1 1 calc R . .
C12 C 0.7834(4) 0.3667(5) 0.2853(2) 0.0379(16) Uani 1 1 d . . .
H12 H 0.8207 0.3187 0.2725 0.046 Uiso 1 1 calc R . .
C13 C 0.7895(4) 0.4689(5) 0.27491(19) 0.0322(15) Uani 1 1 d . . .
C14 C 0.8594(4) 0.5020(6) 0.2434(2) 0.0460(19) Uani 1 1 d . . .
H14A H 0.8309 0.5150 0.2151 0.069 Uiso 1 1 calc R . .
H14B H 0.9033 0.4482 0.2411 0.069 Uiso 1 1 calc R . .
H14C H 0.8884 0.5640 0.2541 0.069 Uiso 1 1 calc R . .
C15 C 0.5494(4) 0.5529(5) 0.36082(19) 0.0308(14) Uani 1 1 d . . .
C16 C 0.5036(4) 0.6141(5) 0.38959(17) 0.0281(13) Uani 1 1 d . . .
C17 C 0.4188(4) 0.6031(6) 0.40427(19) 0.0372(16) Uani 1 1 d . . .
H17 H 0.3781 0.5505 0.3970 0.045 Uiso 1 1 calc R . .
C18 C 0.4058(4) 0.6838(6) 0.4314(2) 0.0424(18) Uani 1 1 d . . .
H18 H 0.3539 0.6972 0.4464 0.051 Uiso 1 1 calc R . .
C19 C 0.4823(4) 0.7421(6) 0.43302(19) 0.0396(17) Uani 1 1 d . . .
H19 H 0.4909 0.8024 0.4494 0.048 Uiso 1 1 calc R . .
C20 C 0.7701(4) 0.6176(5) 0.49860(17) 0.0263(13) Uani 1 1 d . . .
C21 C 0.8027(4) 0.6967(4) 0.47379(16) 0.0227(13) Uani 1 1 d . . .
C22 C 0.8654(4) 0.7645(4) 0.49099(17) 0.0262(13) Uani 1 1 d . . .
H22 H 0.8881 0.8165 0.4735 0.031 Uiso 1 1 calc R . .
C23 C 0.8944(4) 0.7555(5) 0.53382(19) 0.0361(16) Uani 1 1 d . . .
H23 H 0.9349 0.8033 0.5462 0.043 Uiso 1 1 calc R . .
C24 C 0.8642(4) 0.6770(5) 0.5583(2) 0.0378(16) Uani 1 1 d . . .
H24 H 0.8857 0.6700 0.5873 0.045 Uiso 1 1 calc R . .
C25 C 0.8026(4) 0.6075(5) 0.54134(18) 0.0330(15) Uani 1 1 d . . .
C26 C 0.7734(5) 0.5202(6) 0.5689(2) 0.0471(19) Uani 1 1 d . . .
H26A H 0.8089 0.5193 0.5961 0.071 Uiso 1 1 calc R . .
H26B H 0.7813 0.4562 0.5536 0.071 Uiso 1 1 calc R . .
H26C H 0.7111 0.5286 0.5750 0.071 Uiso 1 1 calc R . .
C27 C 0.7008(4) 0.5487(5) 0.48097(18) 0.0318(15) Uani 1 1 d . . .
C28 C 0.7191(4) 0.4707(5) 0.45214(19) 0.0301(14) Uani 1 1 d . . .
C29 C 0.6544(5) 0.3965(6) 0.4427(2) 0.0422(18) Uani 1 1 d . . .
H29 H 0.6675 0.3408 0.4247 0.051 Uiso 1 1 calc R . .
C30 C 0.5730(5) 0.4041(6) 0.4594(2) 0.053(2) Uani 1 1 d . . .
H30 H 0.5302 0.3531 0.4531 0.064 Uiso 1 1 calc R . .
C31 C 0.5523(5) 0.4843(7) 0.4850(2) 0.054(2) Uani 1 1 d . . .
H31 H 0.4945 0.4900 0.4952 0.064 Uiso 1 1 calc R . .
C32 C 0.6145(4) 0.5566(6) 0.49612(19) 0.0457(19) Uani 1 1 d . . .
C33 C 0.5895(5) 0.6458(6) 0.5233(2) 0.059(2) Uani 1 1 d . . .
H33A H 0.5254 0.6545 0.5215 0.088 Uiso 1 1 calc R . .
H33B H 0.6177 0.7073 0.5128 0.088 Uiso 1 1 calc R . .
H33C H 0.6093 0.6338 0.5533 0.088 Uiso 1 1 calc R . .
C34 C 0.8319(4) 0.3813(4) 0.41828(19) 0.0312(15) Uani 1 1 d . . .
C35 C 0.8987(4) 0.3765(5) 0.3893(2) 0.0336(16) Uani 1 1 d . . .
C36 C 0.9443(5) 0.2912(6) 0.3739(2) 0.048(2) Uani 1 1 d . . .
H36 H 0.9369 0.2224 0.3820 0.058 Uiso 1 1 calc R . .
C37 C 1.0033(5) 0.3298(6) 0.3439(2) 0.053(2) Uani 1 1 d . . .
H37 H 1.0430 0.2916 0.3277 0.063 Uiso 1 1 calc R . .
C38 C 0.9920(5) 0.4339(6) 0.3429(2) 0.0455(18) Uani 1 1 d . . .
H38 H 1.0240 0.4787 0.3256 0.055 Uiso 1 1 calc R . .
C39 C 0.5456(4) 0.8135(5) 0.30694(19) 0.0338(16) Uani 1 1 d . . .
H39A H 0.6006 0.7889 0.2954 0.051 Uiso 1 1 calc R . .
H39B H 0.5031 0.8284 0.2831 0.051 Uiso 1 1 calc R . .
H39C H 0.5213 0.7613 0.3254 0.051 Uiso 1 1 calc R . .
C40 C 0.6035(5) 1.0314(5) 0.3006(2) 0.054(2) Uani 1 1 d . . .
H40A H 0.6083 1.0969 0.3154 0.081 Uiso 1 1 calc R . .
H40B H 0.5598 1.0365 0.2765 0.081 Uiso 1 1 calc R . .
H40C H 0.6608 1.0129 0.2897 0.081 Uiso 1 1 calc R . .
C41 C 0.4585(4) 0.9702(6) 0.3603(2) 0.052(2) Uani 1 1 d . . .
H41A H 0.4391 0.9187 0.3805 0.078 Uiso 1 1 calc R . .
H41B H 0.4149 0.9762 0.3362 0.078 Uiso 1 1 calc R . .
H41C H 0.4647 1.0355 0.3751 0.078 Uiso 1 1 calc R . .
C42 C 0.6832(6) 0.9384(6) 0.4714(2) 0.074(3) Uani 1 1 d . . .
H42A H 0.6276 0.9018 0.4738 0.111 Uiso 1 1 calc R . .
H42B H 0.6860 0.9945 0.4921 0.111 Uiso 1 1 calc R . .
H42C H 0.7327 0.8921 0.4776 0.111 Uiso 1 1 calc R . .
C43 C 0.8069(5) 1.0141(10) 0.4064(4) 0.144(6) Uani 1 1 d . . .
H43A H 0.8398 0.9504 0.4094 0.216 Uiso 1 1 calc R . .
H43B H 0.8301 1.0629 0.4278 0.216 Uiso 1 1 calc R . .
H43C H 0.8132 1.0415 0.3775 0.216 Uiso 1 1 calc R . .
C44 C 0.6323(5) 1.1143(6) 0.4153(2) 0.059(2) Uani 1 1 d . . .
H44A H 0.6350 1.1463 0.3870 0.088 Uiso 1 1 calc R . .
H44B H 0.6608 1.1583 0.4372 0.088 Uiso 1 1 calc R . .
H44C H 0.5705 1.1039 0.4220 0.088 Uiso 1 1 calc R . .
C45 C 1.0176(4) 0.7358(6) 0.31679(19) 0.0475(19) Uani 1 1 d . . .
H45A H 1.0404 0.6702 0.3077 0.071 Uiso 1 1 calc R . .
H45B H 1.0399 0.7895 0.2984 0.071 Uiso 1 1 calc R . .
H45C H 0.9530 0.7350 0.3143 0.071 Uiso 1 1 calc R . .
C46 C 1.0174(6) 0.8895(6) 0.3884(3) 0.075(3) Uani 1 1 d . . .
H46A H 0.9528 0.8916 0.3871 0.113 Uiso 1 1 calc R . .
H46B H 1.0399 0.9387 0.3681 0.113 Uiso 1 1 calc R . .
H46C H 1.0396 0.9062 0.4176 0.113 Uiso 1 1 calc R . .
C47 C 1.1772(4) 0.7615(7) 0.3727(2) 0.054(2) Uani 1 1 d . . .
H47A H 1.2024 0.7882 0.4000 0.081 Uiso 1 1 calc R . .
H47B H 1.1950 0.8046 0.3490 0.081 Uiso 1 1 calc R . .
H47C H 1.1986 0.6923 0.3685 0.081 Uiso 1 1 calc R . .
C48 C 1.0013(4) 0.5309(5) 0.48060(18) 0.0323(15) Uani 1 1 d . . .
H48A H 0.9546 0.5715 0.4928 0.049 Uiso 1 1 calc R . .
H48B H 1.0366 0.4984 0.5039 0.049 Uiso 1 1 calc R . .
H48C H 0.9748 0.4788 0.4616 0.049 Uiso 1 1 calc R . .
C49 C 1.1261(4) 0.7103(5) 0.48759(19) 0.0396(17) Uani 1 1 d . . .
H49A H 1.1601 0.7600 0.4719 0.059 Uiso 1 1 calc R . .
H49B H 1.1654 0.6748 0.5085 0.059 Uiso 1 1 calc R . .
H49C H 1.0798 0.7451 0.5027 0.059 Uiso 1 1 calc R . .
C50 C 1.1627(4) 0.5317(5) 0.4285(2) 0.0428(18) Uani 1 1 d . . .
H50A H 1.1370 0.4853 0.4068 0.064 Uiso 1 1 calc R . .
H50B H 1.1891 0.4925 0.4526 0.064 Uiso 1 1 calc R . .
H50C H 1.2082 0.5731 0.4158 0.064 Uiso 1 1 calc R . .
C51 C 0.2641(3) 0.7017(4) 0.21479(16) 0.0193(12) Uani 1 1 d . . .
C52 C 0.2227(3) 0.7761(4) 0.18745(16) 0.0179(11) Uani 1 1 d . . .
C53 C 0.2121(4) 0.8755(4) 0.20108(17) 0.0220(12) Uani 1 1 d . . .
H53 H 0.1847 0.9241 0.1823 0.026 Uiso 1 1 calc R . .
C54 C 0.2412(4) 0.9025(5) 0.24169(17) 0.0269(14) Uani 1 1 d . . .
H54 H 0.2318 0.9696 0.2515 0.032 Uiso 1 1 calc R . .
C55 C 0.2840(4) 0.8335(5) 0.26851(18) 0.0287(14) Uani 1 1 d . . .
H55 H 0.3055 0.8546 0.2962 0.034 Uiso 1 1 calc R . .
C56 C 0.2964(4) 0.7338(5) 0.25589(16) 0.0222(12) Uani 1 1 d . . .
C57 C 0.3465(4) 0.6609(5) 0.28547(17) 0.0347(16) Uani 1 1 d . . .
H57A H 0.3653 0.6960 0.3121 0.052 Uiso 1 1 calc R . .
H57B H 0.3984 0.6358 0.2713 0.052 Uiso 1 1 calc R . .
H57C H 0.3083 0.6039 0.2922 0.052 Uiso 1 1 calc R . .
C58 C 0.2686(3) 0.5959(4) 0.20055(16) 0.0185(11) Uani 1 1 d . . .
C59 C 0.3277(3) 0.5659(4) 0.16961(16) 0.0200(12) Uani 1 1 d . . .
C60 C 0.3369(4) 0.4622(4) 0.15921(17) 0.0225(12) Uani 1 1 d . . .
H60 H 0.3784 0.4411 0.1391 0.027 Uiso 1 1 calc R . .
C61 C 0.2837(4) 0.3911(5) 0.17912(18) 0.0284(14) Uani 1 1 d . . .
H61 H 0.2898 0.3212 0.1726 0.034 Uiso 1 1 calc R . .
C62 C 0.2235(4) 0.4203(4) 0.20749(17) 0.0245(13) Uani 1 1 d . . .
H62 H 0.1873 0.3708 0.2201 0.029 Uiso 1 1 calc R . .
C63 C 0.2141(3) 0.5226(4) 0.21852(17) 0.0209(12) Uani 1 1 d . . .
C64 C 0.1446(4) 0.5524(5) 0.24978(18) 0.0296(14) Uani 1 1 d . . .
H64A H 0.1043 0.4954 0.2535 0.044 Uiso 1 1 calc R . .
H64B H 0.1113 0.6109 0.2383 0.044 Uiso 1 1 calc R . .
H64C H 0.1733 0.5702 0.2776 0.044 Uiso 1 1 calc R . .
C65 C 0.4555(4) 0.6151(4) 0.13425(17) 0.0246(12) Uani 1 1 d . . .
C66 C 0.4992(4) 0.6762(5) 0.10498(17) 0.0228(12) Uani 1 1 d . . .
C67 C 0.5852(4) 0.6664(5) 0.09027(18) 0.0271(13) Uani 1 1 d . . .
H67 H 0.6279 0.6164 0.0982 0.032 Uiso 1 1 calc R . .
C68 C 0.5937(4) 0.7465(5) 0.06146(17) 0.0291(14) Uani 1 1 d . . .
H68 H 0.6444 0.7619 0.0459 0.035 Uiso 1 1 calc R . .
C69 C 0.5149(3) 0.7997(5) 0.05956(16) 0.0241(12) Uani 1 1 d . . .
H69 H 0.5038 0.8583 0.0424 0.029 Uiso 1 1 calc R . .
C70 C 0.2205(3) 0.6860(4) -0.00462(16) 0.0167(11) Uani 1 1 d . . .
C71 C 0.1901(3) 0.7623(4) 0.02213(16) 0.0163(11) Uani 1 1 d . . .
C72 C 0.1234(3) 0.8284(4) 0.00779(17) 0.0206(12) Uani 1 1 d . . .
H72 H 0.1036 0.8807 0.0259 0.025 Uiso 1 1 calc R . .
C73 C 0.0868(3) 0.8163(4) -0.03337(17) 0.0237(13) Uani 1 1 d . . .
H73 H 0.0420 0.8615 -0.0437 0.028 Uiso 1 1 calc R . .
C74 C 0.1145(4) 0.7392(4) -0.05976(17) 0.0241(12) Uani 1 1 d . . .
H74 H 0.0875 0.7309 -0.0877 0.029 Uiso 1 1 calc R . .
C75 C 0.1815(4) 0.6739(5) -0.04559(16) 0.0220(12) Uani 1 1 d . . .
C76 C 0.2074(4) 0.5866(4) -0.07425(17) 0.0291(14) Uani 1 1 d . . .
H76A H 0.1657 0.5822 -0.0992 0.044 Uiso 1 1 calc R . .
H76B H 0.2063 0.5231 -0.0580 0.044 Uiso 1 1 calc R . .
H76C H 0.2669 0.5981 -0.0841 0.044 Uiso 1 1 calc R . .
C77 C 0.2960(3) 0.6211(4) 0.01028(15) 0.0172(11) Uani 1 1 d . . .
C78 C 0.2864(3) 0.5394(4) 0.03998(16) 0.0191(11) Uani 1 1 d . . .
C79 C 0.3560(3) 0.4728(4) 0.04787(17) 0.0212(12) Uani 1 1 d . . .
H79 H 0.3490 0.4171 0.0667 0.025 Uiso 1 1 calc R . .
C80 C 0.4358(4) 0.4865(4) 0.02851(18) 0.0263(13) Uani 1 1 d . . .
H80 H 0.4825 0.4395 0.0336 0.032 Uiso 1 1 calc R . .
C81 C 0.4471(4) 0.5693(4) 0.00175(17) 0.0252(13) Uani 1 1 d . . .
H81 H 0.5027 0.5802 -0.0102 0.030 Uiso 1 1 calc R . .
C82 C 0.3782(4) 0.6364(4) -0.00782(17) 0.0219(12) Uani 1 1 d . . .
C83 C 0.3925(4) 0.7266(5) -0.03665(17) 0.0275(13) Uani 1 1 d . . .
H83A H 0.4558 0.7390 -0.0384 0.041 Uiso 1 1 calc R . .
H83B H 0.3643 0.7865 -0.0247 0.041 Uiso 1 1 calc R . .
H83C H 0.3665 0.7127 -0.0655 0.041 Uiso 1 1 calc R . .
C84 C 0.1826(3) 0.4446(4) 0.07500(17) 0.0205(12) Uani 1 1 d . . .
C85 C 0.1153(4) 0.4318(4) 0.10455(18) 0.0231(12) Uani 1 1 d . . .
C86 C 0.0775(4) 0.3436(4) 0.12087(18) 0.0259(13) Uani 1 1 d . . .
H86 H 0.0901 0.2760 0.1127 0.031 Uiso 1 1 calc R . .
C87 C 0.0184(4) 0.3733(5) 0.15116(18) 0.0283(14) Uani 1 1 d . . .
H87 H -0.0160 0.3304 0.1682 0.034 Uiso 1 1 calc R . .
C88 C 0.0200(4) 0.4806(5) 0.15140(17) 0.0253(13) Uani 1 1 d . . .
H88 H -0.0159 0.5219 0.1684 0.030 Uiso 1 1 calc R . .
C89 C 0.4602(4) 0.8699(5) 0.18630(17) 0.0291(14) Uani 1 1 d . . .
H89A H 0.4047 0.8419 0.1959 0.044 Uiso 1 1 calc R . .
H89B H 0.4986 0.8872 0.2114 0.044 Uiso 1 1 calc R . .
H89C H 0.4895 0.8195 0.1688 0.044 Uiso 1 1 calc R . .
C90 C 0.5455(4) 1.0219(5) 0.13014(19) 0.0332(15) Uani 1 1 d . . .
H90A H 0.5595 0.9728 0.1079 0.050 Uiso 1 1 calc R . .
H90B H 0.5919 1.0208 0.1531 0.050 Uiso 1 1 calc R . .
H90C H 0.5416 1.0899 0.1175 0.050 Uiso 1 1 calc R . .
C91 C 0.4071(4) 1.0900(5) 0.19153(19) 0.0337(15) Uani 1 1 d . . .
H91A H 0.4118 1.1562 0.1775 0.050 Uiso 1 1 calc R . .
H91B H 0.4474 1.0875 0.2170 0.050 Uiso 1 1 calc R . .
H91C H 0.3465 1.0798 0.2001 0.050 Uiso 1 1 calc R . .
C92 C 0.3193(4) 0.9978(5) 0.02244(17) 0.0273(13) Uani 1 1 d . . .
H92A H 0.3790 0.9718 0.0191 0.041 Uiso 1 1 calc R . .
H92B H 0.3075 1.0530 0.0019 0.041 Uiso 1 1 calc R . .
H92C H 0.2765 0.9432 0.0170 0.041 Uiso 1 1 calc R . .
C93 C 0.3616(4) 1.1757(5) 0.08144(19) 0.0340(15) Uani 1 1 d . . .
H93A H 0.3454 1.2101 0.1078 0.051 Uiso 1 1 calc R . .
H93B H 0.3407 1.2155 0.0564 0.051 Uiso 1 1 calc R . .
H93C H 0.4258 1.1687 0.0814 0.051 Uiso 1 1 calc R . .
C94 C 0.1892(4) 1.0655(6) 0.0869(2) 0.0454(18) Uani 1 1 d . . .
H94A H 0.1578 1.0017 0.0813 0.068 Uiso 1 1 calc R . .
H94B H 0.1660 1.1177 0.0671 0.068 Uiso 1 1 calc R . .
H94C H 0.1809 1.0868 0.1166 0.068 Uiso 1 1 calc R . .
C95 C -0.0057(4) 0.5920(4) 0.02182(17) 0.0240(13) Uani 1 1 d . . .
H95A H 0.0395 0.6333 0.0088 0.036 Uiso 1 1 calc R . .
H95B H -0.0422 0.5589 -0.0009 0.036 Uiso 1 1 calc R . .
H95C H 0.0227 0.5404 0.0404 0.036 Uiso 1 1 calc R . .
C96 C -0.1616(4) 0.5883(5) 0.0764(2) 0.0347(15) Uani 1 1 d . . .
H96A H -0.1331 0.5424 0.0975 0.052 Uiso 1 1 calc R . .
H96B H -0.1888 0.5487 0.0526 0.052 Uiso 1 1 calc R . .
H96C H -0.2070 0.6278 0.0901 0.052 Uiso 1 1 calc R . .
C97 C -0.1338(4) 0.7671(5) 0.01680(18) 0.0330(15) Uani 1 1 d . . .
H97A H -0.1717 0.8124 0.0327 0.049 Uiso 1 1 calc R . .
H97B H -0.1697 0.7296 -0.0048 0.049 Uiso 1 1 calc R . .
H97C H -0.0894 0.8072 0.0025 0.049 Uiso 1 1 calc R . .
C98 C -0.0241(4) 0.7670(5) 0.18808(17) 0.0343(16) Uani 1 1 d . . .
H98A H -0.0493 0.6994 0.1920 0.051 Uiso 1 1 calc R . .
H98B H -0.0480 0.8138 0.2090 0.051 Uiso 1 1 calc R . .
H98C H 0.0401 0.7637 0.1925 0.051 Uiso 1 1 calc R . .
C99 C -0.0069(4) 0.9435(5) 0.1269(2) 0.0371(16) Uani 1 1 d . . .
H99A H 0.0569 0.9419 0.1334 0.056 Uiso 1 1 calc R . .
H99B H -0.0347 0.9892 0.1470 0.056 Uiso 1 1 calc R . .
H99C H -0.0185 0.9677 0.0974 0.056 Uiso 1 1 calc R . .
C100 C -0.1754(4) 0.8281(5) 0.12901(19) 0.0356(16) Uani 1 1 d . . .
H10A H -0.1936 0.8597 0.1015 0.053 Uiso 1 1 calc R . .
H10B H -0.1935 0.8711 0.1527 0.053 Uiso 1 1 calc R . .
H10C H -0.2034 0.7615 0.1311 0.053 Uiso 1 1 calc R . .
C101 C -0.0404(5) 0.0370(7) 0.2742(3) 0.080(3) Uani 1 1 d . . .
H10D H -0.0329 -0.0362 0.2781 0.120 Uiso 1 1 calc R . .
H10E H -0.0779 0.0499 0.2482 0.120 Uiso 1 1 calc R . .
H10F H -0.0683 0.0657 0.2992 0.120 Uiso 1 1 calc R . .
C102 C 0.0484(5) 0.0858(5) 0.2695(2) 0.0439(18) Uani 1 1 d . . .
C103 C 0.0750(5) 0.1177(5) 0.2294(2) 0.050(2) Uani 1 1 d . . .
H103 H 0.0366 0.1083 0.2047 0.059 Uiso 1 1 calc R . .
C104 C 0.1556(5) 0.1625(5) 0.2249(2) 0.051(2) Uani 1 1 d . . .
H104 H 0.1726 0.1845 0.1974 0.061 Uiso 1 1 calc R . .
C105 C 0.2114(5) 0.1753(5) 0.2602(2) 0.0442(18) Uani 1 1 d . . .
H105 H 0.2671 0.2063 0.2572 0.053 Uiso 1 1 calc R . .
C106 C 0.1876(5) 0.1437(5) 0.3003(2) 0.0453(19) Uani 1 1 d . . .
H106 H 0.2267 0.1520 0.3248 0.054 Uiso 1 1 calc R . .
C107 C 0.1061(5) 0.0998(5) 0.3042(2) 0.0415(17) Uani 1 1 d . . .
H107 H 0.0894 0.0785 0.3318 0.050 Uiso 1 1 calc R . .
C108 C 0.7735(7) 0.1716(9) 0.2011(3) 0.123(5) Uani 1 1 d . . .
H10G H 0.7514 0.1611 0.2298 0.185 Uiso 1 1 calc R . .
H10H H 0.8347 0.1951 0.2037 0.185 Uiso 1 1 calc R . .
H10I H 0.7707 0.1076 0.1851 0.185 Uiso 1 1 calc R . .
C109 C 0.7165(6) 0.2515(7) 0.1770(3) 0.066(3) Uani 1 1 d . . .
C110 C 0.6305(5) 0.2546(6) 0.1838(3) 0.054(2) Uani 1 1 d . . .
H110 H 0.6069 0.2123 0.2052 0.065 Uiso 1 1 calc R . .
C111 C 0.5766(5) 0.3181(6) 0.1604(3) 0.057(2) Uani 1 1 d . . .
H111 H 0.5155 0.3184 0.1655 0.069 Uiso 1 1 calc R . .
C112 C 0.6067(5) 0.3804(5) 0.1302(2) 0.0476(19) Uani 1 1 d . . .
H112 H 0.5668 0.4223 0.1139 0.057 Uiso 1 1 calc R . .
C113 C 0.6948(7) 0.3834(7) 0.1231(3) 0.069(3) Uani 1 1 d . . .
H113 H 0.7169 0.4286 0.1025 0.083 Uiso 1 1 calc R . .
C114 C 0.7524(5) 0.3184(8) 0.1469(3) 0.071(3) Uani 1 1 d . . .
H114 H 0.8140 0.3195 0.1428 0.085 Uiso 1 1 calc R . .
C115 C 0.4608(6) 0.3526(8) 0.2641(3) 0.083(3) Uani 1 1 d . . .
H11A H 0.4397 0.3007 0.2437 0.125 Uiso 1 1 calc R . .
H11B H 0.5244 0.3445 0.2699 0.125 Uiso 1 1 calc R . .
H11C H 0.4489 0.4200 0.2519 0.125 Uiso 1 1 calc R . .
C116 C 0.4154(5) 0.3419(6) 0.3042(2) 0.052(2) Uani 1 1 d . . .
C117 C 0.3368(5) 0.3868(5) 0.3103(2) 0.050(2) Uani 1 1 d . . .
H117 H 0.3101 0.4283 0.2885 0.060 Uiso 1 1 calc R . .
C118 C 0.2954(6) 0.3719(7) 0.3488(3) 0.071(3) Uani 1 1 d . . .
H118 H 0.2395 0.4022 0.3523 0.085 Uiso 1 1 calc R . .
C119 C 0.3318(7) 0.3161(7) 0.3809(3) 0.077(3) Uani 1 1 d . . .
H119 H 0.3034 0.3075 0.4073 0.092 Uiso 1 1 calc R . .
C120 C 0.4132(6) 0.2714(7) 0.3740(4) 0.084(3) Uani 1 1 d . . .
H120 H 0.4410 0.2325 0.3964 0.100 Uiso 1 1 calc R . .
C121 C 0.4541(6) 0.2814(6) 0.3364(3) 0.069(3) Uani 1 1 d . . .
H121 H 0.5082 0.2477 0.3322 0.083 Uiso 1 1 calc R . .

loop_
_atom_site_aniso_label
_atom_site_aniso_U_11
_atom_site_aniso_U_22
_atom_site_aniso_U_33
_atom_site_aniso_U_23
_atom_site_aniso_U_13
_atom_site_aniso_U_12
Yb1 0.01908(14) 0.02650(17) 0.02079(13) -0.00306(11) -0.00102(10) 0.00134(11)
Yb2 0.02260(15) 0.02068(16) 0.02019(13) -0.00107(10) 0.00104(10) 0.00320(10)
Yb3 0.01604(13) 0.01719(14) 0.01870(12) 0.00290(10) -0.00241(9) -0.00186(10)
Yb4 0.01630(13) 0.01660(14) 0.01814(12) -0.00112(10) 0.00031(9) -0.00184(10)
Si1 0.0289(10) 0.0310(10) 0.0435(11) -0.0025(9) -0.0099(8) 0.0041(8)
Si2 0.0271(10) 0.0454(12) 0.0619(14) -0.0280(11) -0.0102(9) 0.0053(9)
Si3 0.0236(9) 0.0399(11) 0.0300(9) 0.0059(8) 0.0046(7) 0.0044(8)
Si4 0.0267(9) 0.0313(10) 0.0250(8) -0.0023(8) -0.0059(7) 0.0070(8)
Si5 0.0262(9) 0.0218(9) 0.0221(8) 0.0008(7) -0.0027(6) -0.0050(7)
Si6 0.0234(8) 0.0203(8) 0.0251(8) 0.0044(7) 0.0010(6) -0.0024(7)
Si7 0.0177(8) 0.0267(9) 0.0237(8) 0.0018(7) -0.0030(6) -0.0029(7)
Si8 0.0207(8) 0.0259(9) 0.0214(8) 0.0017(7) 0.0011(6) 0.0001(7)
N1 0.027(3) 0.023(3) 0.018(2) 0.0009(19) 0.0001(19) -0.002(2)
N2 0.021(3) 0.039(3) 0.026(3) -0.001(2) 0.003(2) -0.001(2)
N3 0.031(3) 0.027(3) 0.019(2) 0.004(2) -0.005(2) -0.004(2)
N4 0.039(3) 0.028(3) 0.024(3) -0.007(2) 0.000(2) 0.003(2)
N5 0.027(3) 0.029(3) 0.032(3) -0.008(2) -0.005(2) -0.001(2)
N6 0.023(2) 0.025(3) 0.023(2) -0.005(2) -0.0027(19) 0.007(2)
N7 0.018(2) 0.020(2) 0.014(2) 0.0023(17) 0.0015(17) 0.0004(19)
N8 0.015(2) 0.022(3) 0.024(2) 0.001(2) 0.0019(18) -0.001(2)
N9 0.016(2) 0.018(2) 0.017(2) -0.0015(18) 0.0042(17) -0.0018(19)
N10 0.021(2) 0.016(2) 0.023(2) 0.0057(19) -0.0025(19) -0.0078(19)
N11 0.019(2) 0.018(3) 0.024(2) 0.0036(19) -0.0057(19) -0.008(2)
N12 0.021(2) 0.020(2) 0.016(2) 0.0023(19) -0.0018(17) -0.006(2)
O1 0.0210(19) 0.021(2) 0.0159(18) 0.0002(15) 0.0007(15) -0.0003(16)
O2 0.024(2) 0.024(2) 0.0138(18) -0.0020(15) -0.0014(15) 0.0021(17)
O3 0.0184(18) 0.0160(19) 0.0130(17) -0.0009(15) -0.0017(14) 0.0006(16)
O4 0.0196(19) 0.018(2) 0.0113(17) 0.0005(14) -0.0048(14) -0.0046(15)
C1 0.025(3) 0.042(4) 0.015(3) -0.003(2) 0.004(2) -0.002(3)
C2 0.019(3) 0.034(4) 0.014(3) 0.001(2) 0.003(2) -0.005(3)
C3 0.034(4) 0.034(4) 0.025(3) -0.001(3) -0.006(3) -0.005(3)
C4 0.038(4) 0.039(4) 0.030(3) 0.010(3) 0.003(3) 0.001(3)
C5 0.036(4) 0.068(5) 0.021(3) 0.013(3) -0.002(3) -0.007(4)
C6 0.026(3) 0.044(4) 0.018(3) -0.007(3) 0.003(2) -0.005(3)
C7 0.054(5) 0.076(6) 0.022(3) -0.011(4) -0.009(3) -0.020(4)
C8 0.027(3) 0.024(3) 0.021(3) -0.010(2) -0.003(2) -0.003(3)
C9 0.023(3) 0.031(3) 0.021(3) -0.003(2) -0.005(2) -0.005(3)
C10 0.032(3) 0.023(3) 0.034(3) -0.005(3) -0.002(3) -0.004(3)
C11 0.049(4) 0.027(4) 0.043(4) -0.012(3) -0.011(3) -0.001(3)
C12 0.042(4) 0.037(4) 0.034(4) -0.018(3) -0.006(3) 0.005(3)
C13 0.033(4) 0.036(4) 0.027(3) -0.011(3) 0.000(3) -0.007(3)
C14 0.041(4) 0.057(5) 0.041(4) -0.018(4) 0.007(3) -0.004(4)
C15 0.026(3) 0.040(4) 0.026(3) 0.004(3) -0.002(2) -0.001(3)
C16 0.023(3) 0.038(4) 0.024(3) 0.006(3) 0.005(2) -0.008(3)
C17 0.022(3) 0.056(5) 0.034(4) 0.007(3) 0.004(3) -0.003(3)
C18 0.025(3) 0.068(5) 0.035(4) 0.001(4) 0.005(3) 0.008(4)
C19 0.030(3) 0.061(5) 0.029(3) -0.004(3) 0.002(3) 0.006(4)
C20 0.029(3) 0.033(4) 0.017(3) -0.003(3) 0.002(2) 0.008(3)
C21 0.030(3) 0.027(3) 0.011(2) -0.004(2) -0.001(2) 0.011(3)
C22 0.028(3) 0.026(3) 0.025(3) -0.006(2) 0.000(2) 0.005(3)
C23 0.036(4) 0.040(4) 0.030(3) -0.015(3) -0.008(3) 0.004(3)
C24 0.047(4) 0.043(4) 0.023(3) -0.002(3) -0.002(3) 0.011(4)
C25 0.041(4) 0.037(4) 0.021(3) 0.004(3) 0.003(3) 0.008(3)
C26 0.059(5) 0.057(5) 0.026(4) 0.010(3) 0.002(3) -0.001(4)
C27 0.038(4) 0.033(4) 0.025(3) 0.015(3) 0.002(3) -0.004(3)
C28 0.032(3) 0.028(3) 0.030(3) 0.014(3) -0.001(3) -0.006(3)
C29 0.050(4) 0.045(5) 0.031(4) 0.012(3) -0.003(3) -0.015(4)
C30 0.065(5) 0.052(5) 0.042(4) 0.020(4) -0.014(4) -0.032(4)
C31 0.042(4) 0.087(6) 0.033(4) 0.023(4) 0.008(3) -0.022(4)
C32 0.042(4) 0.074(6) 0.022(3) 0.016(3) 0.005(3) -0.006(4)
C33 0.052(5) 0.095(7) 0.031(4) 0.000(4) 0.017(3) 0.017(5)
C34 0.045(4) 0.018(3) 0.029(3) -0.003(3) -0.012(3) -0.001(3)
C35 0.053(4) 0.014(3) 0.033(3) -0.010(3) -0.015(3) 0.006(3)
C36 0.048(4) 0.039(4) 0.056(5) -0.016(4) -0.022(4) 0.017(4)
C37 0.056(5) 0.050(5) 0.051(5) -0.020(4) -0.008(4) 0.019(4)
C38 0.044(4) 0.048(5) 0.044(4) -0.017(4) 0.004(3) 0.008(4)
C39 0.029(3) 0.043(4) 0.028(3) 0.000(3) -0.010(3) -0.004(3)
C40 0.062(5) 0.032(4) 0.068(5) 0.009(4) -0.012(4) -0.002(4)
C41 0.039(4) 0.039(4) 0.077(6) -0.006(4) -0.016(4) 0.012(4)
C42 0.101(7) 0.064(6) 0.052(5) -0.034(4) -0.041(5) 0.042(5)
C43 0.027(5) 0.213(14) 0.192(12) -0.154(11) 0.014(6) -0.028(7)
C44 0.078(6) 0.034(5) 0.063(5) -0.024(4) -0.005(4) 0.012(4)
C45 0.034(4) 0.078(6) 0.030(4) 0.013(4) 0.004(3) -0.003(4)
C46 0.107(8) 0.027(4) 0.094(7) 0.017(5) 0.032(6) 0.000(5)
C47 0.033(4) 0.084(7) 0.044(4) 0.018(4) 0.004(3) -0.008(4)
C48 0.045(4) 0.031(4) 0.021(3) 0.001(3) -0.001(3) 0.004(3)
C49 0.040(4) 0.037(4) 0.040(4) -0.003(3) -0.018(3) 0.002(3)
C50 0.029(4) 0.051(5) 0.048(4) 0.002(4) -0.005(3) 0.012(3)
C51 0.020(3) 0.023(3) 0.015(3) 0.002(2) 0.001(2) -0.001(2)
C52 0.019(3) 0.021(3) 0.013(2) -0.001(2) -0.001(2) -0.002(2)
C53 0.026(3) 0.017(3) 0.022(3) 0.002(2) 0.002(2) 0.002(2)
C54 0.030(3) 0.030(3) 0.022(3) -0.011(3) 0.004(2) -0.003(3)
C55 0.031(3) 0.040(4) 0.016(3) -0.007(3) 0.001(2) -0.013(3)
C56 0.023(3) 0.026(3) 0.017(3) 0.006(2) -0.001(2) -0.008(3)
C57 0.043(4) 0.039(4) 0.020(3) 0.009(3) -0.013(3) -0.011(3)
C58 0.017(3) 0.022(3) 0.016(3) 0.007(2) -0.005(2) -0.003(2)
C59 0.015(3) 0.026(3) 0.019(3) 0.001(2) -0.001(2) 0.001(2)
C60 0.023(3) 0.019(3) 0.025(3) 0.004(2) -0.004(2) -0.003(2)
C61 0.029(3) 0.023(3) 0.033(3) 0.008(3) -0.008(3) 0.001(3)
C62 0.033(3) 0.018(3) 0.023(3) 0.004(2) -0.006(2) 0.001(3)
C63 0.018(3) 0.028(3) 0.017(3) 0.008(2) -0.001(2) -0.001(2)
C64 0.028(3) 0.032(4) 0.029(3) 0.009(3) 0.002(2) -0.007(3)
C65 0.022(3) 0.025(3) 0.027(3) -0.002(3) -0.001(2) -0.003(3)
C66 0.024(3) 0.023(3) 0.021(3) 0.002(3) -0.003(2) 0.000(3)
C67 0.017(3) 0.033(4) 0.031(3) -0.007(3) 0.006(2) -0.006(3)
C68 0.023(3) 0.038(4) 0.026(3) 0.006(3) 0.007(2) -0.004(3)
C69 0.027(3) 0.028(3) 0.017(3) 0.003(2) 0.001(2) -0.007(3)
C70 0.015(3) 0.018(3) 0.017(3) 0.003(2) 0.004(2) -0.001(2)
C71 0.019(3) 0.015(3) 0.015(3) 0.004(2) 0.003(2) 0.003(2)
C72 0.021(3) 0.015(3) 0.026(3) 0.001(2) -0.003(2) -0.002(2)
C73 0.022(3) 0.026(3) 0.023(3) 0.010(2) -0.006(2) 0.000(2)
C74 0.028(3) 0.028(3) 0.017(3) 0.007(2) -0.005(2) -0.002(3)
C75 0.024(3) 0.024(3) 0.019(3) 0.001(2) 0.005(2) -0.003(3)
C76 0.040(4) 0.024(3) 0.023(3) -0.003(2) -0.004(3) 0.000(3)
C77 0.017(3) 0.019(3) 0.016(2) -0.003(2) -0.0001(19) 0.001(2)
C78 0.023(3) 0.019(3) 0.015(3) -0.003(2) -0.001(2) 0.003(2)
C79 0.025(3) 0.018(3) 0.021(3) 0.001(2) -0.006(2) 0.008(2)
C80 0.028(3) 0.022(3) 0.029(3) 0.000(3) 0.001(2) 0.011(3)
C81 0.018(3) 0.033(4) 0.025(3) -0.009(3) 0.005(2) 0.004(3)
C82 0.024(3) 0.021(3) 0.021(3) -0.002(2) 0.004(2) 0.001(2)
C83 0.029(3) 0.031(3) 0.024(3) 0.003(3) 0.010(2) 0.003(3)
C84 0.019(3) 0.020(3) 0.022(3) 0.001(2) -0.004(2) -0.005(2)
C85 0.024(3) 0.014(3) 0.030(3) 0.006(2) -0.005(2) 0.002(2)
C86 0.034(3) 0.013(3) 0.029(3) 0.011(2) -0.012(3) -0.008(3)
C87 0.026(3) 0.031(3) 0.027(3) 0.014(3) -0.002(2) -0.008(3)
C88 0.021(3) 0.034(4) 0.021(3) 0.003(3) 0.001(2) -0.005(3)
C89 0.023(3) 0.041(4) 0.023(3) 0.001(3) -0.007(2) -0.002(3)
C90 0.033(3) 0.029(4) 0.037(4) -0.001(3) -0.003(3) -0.010(3)
C91 0.036(4) 0.030(4) 0.034(3) -0.003(3) -0.001(3) -0.012(3)
C92 0.031(3) 0.028(3) 0.022(3) 0.004(3) -0.003(2) -0.007(3)
C93 0.051(4) 0.017(3) 0.034(3) 0.003(3) 0.002(3) 0.001(3)
C94 0.036(4) 0.057(5) 0.043(4) 0.010(4) 0.004(3) 0.011(4)
C95 0.027(3) 0.023(3) 0.022(3) -0.002(2) -0.006(2) -0.005(3)
C96 0.029(3) 0.037(4) 0.038(4) -0.002(3) 0.001(3) -0.004(3)
C97 0.024(3) 0.041(4) 0.033(3) -0.003(3) -0.003(3) 0.008(3)
C98 0.036(4) 0.043(4) 0.025(3) 0.005(3) 0.005(3) 0.010(3)
C99 0.036(4) 0.032(4) 0.044(4) 0.003(3) 0.005(3) -0.001(3)
C100 0.028(3) 0.046(4) 0.034(4) -0.002(3) 0.004(3) 0.008(3)
C101 0.062(6) 0.076(7) 0.101(8) 0.015(6) -0.006(5) -0.014(5)
C102 0.050(4) 0.029(4) 0.054(5) 0.002(3) 0.003(4) -0.002(3)
C103 0.075(6) 0.031(4) 0.040(4) -0.002(3) -0.022(4) -0.003(4)
C104 0.079(6) 0.029(4) 0.045(4) 0.014(3) 0.008(4) -0.002(4)
C105 0.058(5) 0.019(3) 0.055(4) -0.009(3) -0.005(4) -0.008(3)
C106 0.073(6) 0.026(4) 0.036(4) -0.004(3) -0.004(4) 0.012(4)
C107 0.059(5) 0.032(4) 0.035(4) 0.002(3) 0.007(3) 0.004(4)
C108 0.140(11) 0.129(11) 0.095(8) -0.055(8) -0.055(8) 0.065(9)
C109 0.069(6) 0.068(6) 0.059(5) -0.036(5) -0.017(5) 0.030(5)
C110 0.061(5) 0.042(5) 0.059(5) -0.010(4) 0.007(4) 0.001(4)
C111 0.053(5) 0.056(6) 0.064(5) -0.018(4) 0.016(4) -0.004(4)
C112 0.066(5) 0.030(4) 0.048(5) -0.006(3) 0.014(4) 0.010(4)
C113 0.102(8) 0.058(6) 0.050(5) -0.024(4) 0.038(5) -0.033(6)
C114 0.036(4) 0.107(8) 0.071(6) -0.055(6) 0.021(4) -0.009(5)
C115 0.084(7) 0.098(8) 0.068(6) -0.034(6) 0.004(5) -0.038(6)
C116 0.065(5) 0.044(5) 0.045(4) -0.004(4) -0.006(4) -0.007(4)
C117 0.065(5) 0.037(4) 0.047(5) -0.012(4) -0.024(4) 0.022(4)
C118 0.083(7) 0.051(6) 0.077(7) -0.023(5) -0.021(5) 0.009(5)
C119 0.092(8) 0.075(7) 0.062(6) 0.015(5) -0.014(5) -0.019(6)
C120 0.063(6) 0.068(7) 0.119(9) 0.052(6) -0.018(6) -0.003(5)
C121 0.060(6) 0.043(5) 0.102(8) 0.019(5) -0.012(5) 0.010(4)

loop_
_atom_type_symbol
_atom_type_description
_atom_type_scat_dispersion_real
_atom_type_scat_dispersion_imag
_atom_type_scat_source
C C 0.0033 0.0016 'International Tables Vol C Tables 4.2.6.8 and 6.1.1.4'
H H 0.0000 0.0000 'International Tables Vol C Tables 4.2.6.8 and 6.1.1.4'
N N 0.0061 0.0033 'International Tables Vol C Tables 4.2.6.8 and 6.1.1.4'
O O 0.0106 0.0060 'International Tables Vol C Tables 4.2.6.8 and 6.1.1.4'
Si Si 0.0817 0.0704 'International Tables Vol C Tables 4.2.6.8 and 6.1.1.4'
Yb Yb -0.3850 5.5486 'International Tables Vol C Tables 4.2.6.8 and 6.1.1.4'

loop_
_geom_angle_atom_site_label_1
_geom_angle_atom_site_label_2
_geom_angle_atom_site_label_3
_geom_angle
_geom_angle_site_symmetry_1
_geom_angle_site_symmetry_3
_geom_angle_publ_flag
O2 Yb1 N5 111.70(15) . . ?
O2 Yb1 N2 105.99(15) . . ?
N5 Yb1 N2 94.58(18) . . ?
O2 Yb1 O1 71.00(12) . . ?
N5 Yb1 O1 114.45(15) . . ?
N2 Yb1 O1 150.07(16) . . ?
O2 Yb1 N1 106.36(14) . . ?
N5 Yb1 N1 141.83(16) . . ?
N2 Yb1 N1 71.82(17) . . ?
O1 Yb1 N1 80.41(14) . . ?
O2 Yb1 Yb2 38.23(9) . . ?
N5 Yb1 Yb2 130.21(12) . . ?
N2 Yb1 Yb2 126.85(13) . . ?
O1 Yb1 Yb2 35.88(8) . . ?
N1 Yb1 Yb2 83.07(11) . . ?
N6 Yb2 O1 110.75(15) . . ?
N6 Yb2 N4 93.10(18) . . ?
O1 Yb2 N4 109.26(15) . . ?
N6 Yb2 O2 113.26(15) . . ?
O1 Yb2 O2 71.42(13) . . ?
N4 Yb2 O2 151.91(16) . . ?
N6 Yb2 N3 134.87(16) . . ?
O1 Yb2 N3 114.38(14) . . ?
N4 Yb2 N3 71.63(18) . . ?
O2 Yb2 N3 82.47(15) . . ?
N6 Yb2 Yb1 128.99(12) . . ?
O1 Yb2 Yb1 38.60(9) . . ?
N4 Yb2 Yb1 130.50(12) . . ?
O2 Yb2 Yb1 35.95(8) . . ?
N3 Yb2 Yb1 89.20(11) . . ?
O4 Yb3 N11 109.09(14) . . ?
O4 Yb3 N8 106.39(14) . . ?
N11 Yb3 N8 93.77(16) . . ?
O4 Yb3 O3 71.15(12) . . ?
N11 Yb3 O3 116.43(15) . . ?
N8 Yb3 O3 149.12(15) . . ?
O4 Yb3 N7 110.04(13) . . ?
N11 Yb3 N7 140.69(15) . . ?
N8 Yb3 N7 71.79(15) . . ?
O3 Yb3 N7 80.15(13) . . ?
O4 Yb3 Yb4 38.69(9) . . ?
N11 Yb3 Yb4 130.36(11) . . ?
N8 Yb3 Yb4 126.33(11) . . ?
O3 Yb3 Yb4 35.85(8) . . ?
N7 Yb3 Yb4 84.70(10) . . ?
O3 Yb4 N12 107.66(14) . . ?
O3 Yb4 N10 107.64(14) . . ?
N12 Yb4 N10 94.15(16) . . ?
O3 Yb4 O4 71.15(12) . . ?
N12 Yb4 O4 114.75(14) . . ?
N10 Yb4 O4 150.34(14) . . ?
O3 Yb4 N9 111.43(13) . . ?
N12 Yb4 N9 140.81(15) . . ?
N10 Yb4 N9 71.71(15) . . ?
O4 Yb4 N9 81.12(13) . . ?
O3 Yb4 Yb3 38.64(9) . . ?
N12 Yb4 Yb3 128.37(12) . . ?
N10 Yb4 Yb3 127.92(11) . . ?
O4 Yb4 Yb3 35.90(8) . . ?
N9 Yb4 Yb3 86.15(10) . . ?
N5 Si1 C40 112.6(3) . . ?
N5 Si1 C39 107.9(3) . . ?
C40 Si1 C39 106.8(3) . . ?
N5 Si1 C41 114.9(3) . . ?
C40 Si1 C41 108.6(3) . . ?
C39 Si1 C41 105.6(3) . . ?
N5 Si2 C43 110.2(3) . . ?
N5 Si2 C44 115.4(3) . . ?
C43 Si2 C44 108.1(5) . . ?
N5 Si2 C42 110.3(3) . . ?
C43 Si2 C42 106.9(5) . . ?
C44 Si2 C42 105.5(3) . . ?
N6 Si3 C46 110.1(3) . . ?
N6 Si3 C47 115.7(3) . . ?
C46 Si3 C47 108.4(4) . . ?
N6 Si3 C45 110.9(3) . . ?
C46 Si3 C45 107.7(4) . . ?
C47 Si3 C45 103.7(3) . . ?
N6 Si4 C50 113.3(3) . . ?
N6 Si4 C49 113.1(3) . . ?
C50 Si4 C49 108.9(3) . . ?
N6 Si4 C48 108.6(3) . . ?
C50 Si4 C48 105.6(3) . . ?
C49 Si4 C48 106.8(3) . . ?
N11 Si5 C91 113.1(3) . . ?
N11 Si5 C90 114.9(2) . . ?
C91 Si5 C90 108.1(3) . . ?
N11 Si5 C89 108.4(2) . . ?
C91 Si5 C89 106.8(3) . . ?
C90 Si5 C89 104.9(3) . . ?
N11 Si6 C94 110.3(3) . . ?
N11 Si6 C93 115.0(2) . . ?
C94 Si6 C93 106.7(3) . . ?
N11 Si6 C92 110.2(3) . . ?
C94 Si6 C92 106.9(3) . . ?
C93 Si6 C92 107.4(3) . . ?
N12 Si7 C96 113.2(2) . . ?
N12 Si7 C97 114.3(3) . . ?
C96 Si7 C97 108.9(3) . . ?
N12 Si7 C95 108.4(2) . . ?
C96 Si7 C95 104.7(3) . . ?
C97 Si7 C95 106.7(3) . . ?
N12 Si8 C100 114.8(3) . . ?
N12 Si8 C98 110.7(2) . . ?
C100 Si8 C98 106.1(3) . . ?
N12 Si8 C99 111.0(3) . . ?
C100 Si8 C99 105.8(3) . . ?
C98 Si8 C99 108.0(3) . . ?
C15 N1 C9 116.5(5) . . ?
C15 N1 Yb1 112.4(4) . . ?
C9 N1 Yb1 130.3(3) . . ?
C16 N2 C19 105.5(5) . . ?
C16 N2 Yb1 115.8(4) . . ?
C19 N2 Yb1 138.0(5) . . ?
C34 N3 C28 119.0(5) . . ?
C34 N3 Yb2 111.1(4) . . ?
C28 N3 Yb2 129.2(4) . . ?
C38 N4 C35 106.0(6) . . ?
C38 N4 Yb2 137.9(5) . . ?
C35 N4 Yb2 115.1(4) . . ?
Si2 N5 Si1 124.1(3) . . ?
Si2 N5 Yb1 124.1(3) . . ?
Si1 N5 Yb1 111.2(2) . . ?
Si4 N6 Si3 121.4(3) . . ?
Si4 N6 Yb2 114.7(3) . . ?
Si3 N6 Yb2 123.5(2) . . ?
C65 N7 C59 117.1(4) . . ?
C65 N7 Yb3 111.9(3) . . ?
C59 N7 Yb3 130.1(3) . . ?
C69 N8 C66 105.1(5) . . ?
C69 N8 Yb3 138.0(4) . . ?
C66 N8 Yb3 115.4(3) . . ?
C84 N9 C78 116.3(5) . . ?
C84 N9 Yb4 111.6(3) . . ?
C78 N9 Yb4 131.1(3) . . ?
C88 N10 C85 106.2(5) . . ?
C88 N10 Yb4 138.3(4) . . ?
C85 N10 Yb4 114.8(3) . . ?
Si6 N11 Si5 124.3(3) . . ?
Si6 N11 Yb3 124.2(2) . . ?
Si5 N11 Yb3 110.9(2) . . ?
Si7 N12 Si8 122.7(3) . . ?
Si7 N12 Yb4 111.1(2) . . ?
Si8 N12 Yb4 125.6(2) . . ?
C2 O1 Yb2 154.7(3) . . ?
C2 O1 Yb1 97.2(3) . . ?
Yb2 O1 Yb1 105.52(14) . . ?
C21 O2 Yb1 151.9(3) . . ?
C21 O2 Yb2 101.3(3) . . ?
Yb1 O2 Yb2 105.82(14) . . ?
C52 O3 Yb4 155.8(3) . . ?
C52 O3 Yb3 97.4(3) . . ?
Yb4 O3 Yb3 105.51(13) . . ?
C71 O4 Yb3 154.6(3) . . ?
C71 O4 Yb4 98.4(3) . . ?
Yb3 O4 Yb4 105.41(13) . . ?
C6 C1 C2 119.0(6) . . ?
C6 C1 C8 121.5(5) . . ?
C2 C1 C8 119.3(5) . . ?
O1 C2 C3 119.7(5) . . ?
O1 C2 C1 120.1(5) . . ?
C3 C2 C1 120.0(5) . . ?
C4 C3 C2 120.0(6) . . ?
C4 C3 H3 120.0 . . ?
C2 C3 H3 120.0 . . ?
C5 C4 C3 120.9(6) . . ?
C5 C4 H4 119.6 . . ?
C3 C4 H4 119.6 . . ?
C4 C5 C6 121.0(6) . . ?
C4 C5 H5 119.5 . . ?
C6 C5 H5 119.5 . . ?
C5 C6 C1 119.1(6) . . ?
C5 C6 C7 120.2(6) . . ?
C1 C6 C7 120.7(6) . . ?
C6 C7 H7A 109.5 . . ?
C6 C7 H7B 109.5 . . ?
H7A C7 H7B 109.5 . . ?
C6 C7 H7C 109.5 . . ?
H7A C7 H7C 109.5 . . ?
H7B C7 H7C 109.5 . . ?
C13 C8 C9 119.6(6) . . ?
C13 C8 C1 120.2(5) . . ?
C9 C8 C1 120.1(5) . . ?
C8 C9 C10 118.8(5) . . ?
C8 C9 N1 120.6(5) . . ?
C10 C9 N1 120.5(5) . . ?
C11 C10 C9 120.3(6) . . ?
C11 C10 H10 119.9 . . ?
C9 C10 H10 119.9 . . ?
C12 C11 C10 120.8(6) . . ?
C12 C11 H11 119.6 . . ?
C10 C11 H11 119.6 . . ?
C11 C12 C13 120.0(6) . . ?
C11 C12 H12 120.0 . . ?
C13 C12 H12 120.0 . . ?
C12 C13 C8 120.4(6) . . ?
C12 C13 C14 118.6(6) . . ?
C8 C13 C14 120.9(6) . . ?
C13 C14 H14A 109.5 . . ?
C13 C14 H14B 109.5 . . ?
H14A C14 H14B 109.5 . . ?
C13 C14 H14C 109.5 . . ?
H14A C14 H14C 109.5 . . ?
H14B C14 H14C 109.5 . . ?
N1 C15 C16 119.8(6) . . ?
N2 C16 C17 110.6(6) . . ?
N2 C16 C15 119.8(5) . . ?
C17 C16 C15 129.6(6) . . ?
C18 C17 C16 106.3(6) . . ?
C18 C17 H17 126.8 . . ?
C16 C17 H17 126.8 . . ?
C17 C18 C19 107.7(6) . . ?
C17 C18 H18 126.1 . . ?
C19 C18 H18 126.1 . . ?
N2 C19 C18 109.8(6) . . ?
N2 C19 H19 125.1 . . ?
C18 C19 H19 125.1 . . ?
C21 C20 C25 118.4(6) . . ?
C21 C20 C27 121.1(5) . . ?
C25 C20 C27 120.4(6) . . ?
O2 C21 C22 119.5(5) . . ?
O2 C21 C20 119.2(5) . . ?
C22 C21 C20 121.2(5) . . ?
C23 C22 C21 119.5(6) . . ?
C23 C22 H22 120.2 . . ?
C21 C22 H22 120.2 . . ?
C24 C23 C22 119.8(6) . . ?
C24 C23 H23 120.1 . . ?
C22 C23 H23 120.1 . . ?
C23 C24 C25 121.3(6) . . ?
C23 C24 H24 119.3 . . ?
C25 C24 H24 119.3 . . ?
C24 C25 C20 119.7(6) . . ?
C24 C25 C26 119.6(5) . . ?
C20 C25 C26 120.7(6) . . ?
C25 C26 H26A 109.5 . . ?
C25 C26 H26B 109.5 . . ?
H26A C26 H26B 109.5 . . ?
C25 C26 H26C 109.5 . . ?
H26A C26 H26C 109.5 . . ?
H26B C26 H26C 109.5 . . ?
C28 C27 C32 118.7(6) . . ?
C28 C27 C20 122.0(5) . . ?
C32 C27 C20 119.1(6) . . ?
C27 C28 C29 119.2(6) . . ?
C27 C28 N3 121.2(5) . . ?
C29 C28 N3 119.5(6) . . ?
C30 C29 C28 120.3(7) . . ?
C30 C29 H29 119.9 . . ?
C28 C29 H29 119.9 . . ?
C29 C30 C31 120.9(7) . . ?
C29 C30 H30 119.5 . . ?
C31 C30 H30 119.5 . . ?
C30 C31 C32 120.5(7) . . ?
C30 C31 H31 119.7 . . ?
C32 C31 H31 119.7 . . ?
C31 C32 C27 120.0(7) . . ?
C31 C32 C33 119.6(7) . . ?
C27 C32 C33 120.3(7) . . ?
C32 C33 H33A 109.5 . . ?
C32 C33 H33B 109.5 . . ?
H33A C33 H33B 109.5 . . ?
C32 C33 H33C 109.5 . . ?
H33A C33 H33C 109.5 . . ?
H33B C33 H33C 109.5 . . ?
N3 C34 C35 120.9(6) . . ?
N4 C35 C34 120.2(5) . . ?
N4 C35 C36 110.0(6) . . ?
C34 C35 C36 129.8(7) . . ?
C35 C36 C37 105.8(7) . . ?
C35 C36 H36 127.1 . . ?
C37 C36 H36 127.1 . . ?
C38 C37 C36 106.8(7) . . ?
C38 C37 H37 126.6 . . ?
C36 C37 H37 126.6 . . ?
N4 C38 C37 111.4(7) . . ?
N4 C38 H38 124.3 . . ?
C37 C38 H38 124.3 . . ?
Si1 C39 H39A 109.5 . . ?
Si1 C39 H39B 109.5 . . ?
H39A C39 H39B 109.5 . . ?
Si1 C39 H39C 109.5 . . ?
H39A C39 H39C 109.5 . . ?
H39B C39 H39C 109.5 . . ?
Si1 C40 H40A 109.5 . . ?
Si1 C40 H40B 109.5 . . ?
H40A C40 H40B 109.5 . . ?
Si1 C40 H40C 109.5 . . ?
H40A C40 H40C 109.5 . . ?
H40B C40 H40C 109.5 . . ?
Si1 C41 H41A 109.5 . . ?
Si1 C41 H41B 109.5 . . ?
H41A C41 H41B 109.5 . . ?
Si1 C41 H41C 109.5 . . ?
H41A C41 H41C 109.5 . . ?
H41B C41 H41C 109.5 . . ?
Si2 C42 H42A 109.5 . . ?
Si2 C42 H42B 109.5 . . ?
H42A C42 H42B 109.5 . . ?
Si2 C42 H42C 109.5 . . ?
H42A C42 H42C 109.5 . . ?
H42B C42 H42C 109.5 . . ?
Si2 C43 H43A 109.5 . . ?
Si2 C43 H43B 109.5 . . ?
H43A C43 H43B 109.5 . . ?
Si2 C43 H43C 109.5 . . ?
H43A C43 H43C 109.5 . . ?
H43B C43 H43C 109.5 . . ?
Si2 C44 H44A 109.5 . . ?
Si2 C44 H44B 109.5 . . ?
H44A C44 H44B 109.5 . . ?
Si2 C44 H44C 109.5 . . ?
H44A C44 H44C 109.5 . . ?
H44B C44 H44C 109.5 . . ?
Si3 C45 H45A 109.5 . . ?
Si3 C45 H45B 109.5 . . ?
H45A C45 H45B 109.5 . . ?
Si3 C45 H45C 109.5 . . ?
H45A C45 H45C 109.5 . . ?
H45B C45 H45C 109.5 . . ?
Si3 C46 H46A 109.5 . . ?
Si3 C46 H46B 109.5 . . ?
H46A C46 H46B 109.5 . . ?
Si3 C46 H46C 109.5 . . ?
H46A C46 H46C 109.5 . . ?
H46B C46 H46C 109.5 . . ?
Si3 C47 H47A 109.5 . . ?
Si3 C47 H47B 109.5 . . ?
H47A C47 H47B 109.5 . . ?
Si3 C47 H47C 109.5 . . ?
H47A C47 H47C 109.5 . . ?
H47B C47 H47C 109.5 . . ?
Si4 C48 H48A 109.5 . . ?
Si4 C48 H48B 109.5 . . ?
H48A C48 H48B 109.5 . . ?
Si4 C48 H48C 109.5 . . ?
H48A C48 H48C 109.5 . . ?
H48B C48 H48C 109.5 . . ?
Si4 C49 H49A 109.5 . . ?
Si4 C49 H49B 109.5 . . ?
H49A C49 H49B 109.5 . . ?
Si4 C49 H49C 109.5 . . ?
H49A C49 H49C 109.5 . . ?
H49B C49 H49C 109.5 . . ?
Si4 C50 H50A 109.5 . . ?
Si4 C50 H50B 109.5 . . ?
H50A C50 H50B 109.5 . . ?
Si4 C50 H50C 109.5 . . ?
H50A C50 H50C 109.5 . . ?
H50B C50 H50C 109.5 . . ?
C56 C51 C52 117.3(5) . . ?
C56 C51 C58 122.6(5) . . ?
C52 C51 C58 120.0(5) . . ?
O3 C52 C53 120.1(5) . . ?
O3 C52 C51 118.3(5) . . ?
C53 C52 C51 121.5(5) . . ?
C54 C53 C52 119.4(5) . . ?
C54 C53 H53 120.3 . . ?
C52 C53 H53 120.3 . . ?
C53 C54 C55 120.7(6) . . ?
C53 C54 H54 119.7 . . ?
C55 C54 H54 119.7 . . ?
C54 C55 C56 121.4(5) . . ?
C54 C55 H55 119.3 . . ?
C56 C55 H55 119.3 . . ?
C55 C56 C51 119.6(5) . . ?
C55 C56 C57 120.1(5) . . ?
C51 C56 C57 120.3(5) . . ?
C56 C57 H57A 109.5 . . ?
C56 C57 H57B 109.5 . . ?
H57A C57 H57B 109.5 . . ?
C56 C57 H57C 109.5 . . ?
H57A C57 H57C 109.5 . . ?
H57B C57 H57C 109.5 . . ?
C59 C58 C63 119.1(5) . . ?
C59 C58 C51 121.0(5) . . ?
C63 C58 C51 119.9(5) . . ?
C58 C59 C60 120.2(5) . . ?
C58 C59 N7 120.2(5) . . ?
C60 C59 N7 119.5(5) . . ?
C61 C60 C59 118.7(5) . . ?
C61 C60 H60 120.6 . . ?
C59 C60 H60 120.6 . . ?
C62 C61 C60 121.2(6) . . ?
C62 C61 H61 119.4 . . ?
C60 C61 H61 119.4 . . ?
C61 C62 C63 120.8(6) . . ?
C61 C62 H62 119.6 . . ?
C63 C62 H62 119.6 . . ?
C62 C63 C58 119.8(5) . . ?
C62 C63 C64 119.2(5) . . ?
C58 C63 C64 121.1(5) . . ?
C63 C64 H64A 109.5 . . ?
C63 C64 H64B 109.5 . . ?
H64A C64 H64B 109.5 . . ?
C63 C64 H64C 109.5 . . ?
H64A C64 H64C 109.5 . . ?
H64B C64 H64C 109.5 . . ?
N7 C65 C66 120.3(5) . . ?
N8 C66 C65 119.6(5) . . ?
N8 C66 C67 111.3(5) . . ?
C65 C66 C67 129.1(6) . . ?
C68 C67 C66 104.7(5) . . ?
C68 C67 H67 127.7 . . ?
C66 C67 H67 127.7 . . ?
C69 C68 C67 107.8(5) . . ?
C69 C68 H68 126.1 . . ?
C67 C68 H68 126.1 . . ?
N8 C69 C68 111.1(5) . . ?
N8 C69 H69 124.5 . . ?
C68 C69 H69 124.5 . . ?
C75 C70 C71 119.4(5) . . ?
C75 C70 C77 120.6(5) . . ?
C71 C70 C77 120.0(4) . . ?
O4 C71 C72 119.2(5) . . ?
O4 C71 C70 119.7(4) . . ?
C72 C71 C70 121.0(5) . . ?
C73 C72 C71 118.7(5) . . ?
C73 C72 H72 120.7 . . ?
C71 C72 H72 120.7 . . ?
C72 C73 C74 121.0(5) . . ?
C72 C73 H73 119.5 . . ?
C74 C73 H73 119.5 . . ?
C73 C74 C75 120.4(5) . . ?
C73 C74 H74 119.8 . . ?
C75 C74 H74 119.8 . . ?
C74 C75 C70 119.6(5) . . ?
C74 C75 C76 119.3(5) . . ?
C70 C75 C76 121.0(5) . . ?
C75 C76 H76A 109.5 . . ?
C75 C76 H76B 109.5 . . ?
H76A C76 H76B 109.5 . . ?
C75 C76 H76C 109.5 . . ?
H76A C76 H76C 109.5 . . ?
H76B C76 H76C 109.5 . . ?
C82 C77 C78 119.0(5) . . ?
C82 C77 C70 118.5(5) . . ?
C78 C77 C70 122.3(4) . . ?
C79 C78 N9 122.3(5) . . ?
C79 C78 C77 119.4(5) . . ?
N9 C78 C77 118.1(5) . . ?
C78 C79 C80 120.9(5) . . ?
C78 C79 H79 119.6 . . ?
C80 C79 H79 119.6 . . ?
C81 C80 C79 119.8(5) . . ?
C81 C80 H80 120.1 . . ?
C79 C80 H80 120.1 . . ?
C80 C81 C82 121.1(5) . . ?
C80 C81 H81 119.5 . . ?
C82 C81 H81 119.5 . . ?
C81 C82 C77 119.6(5) . . ?
C81 C82 C83 120.1(5) . . ?
C77 C82 C83 120.3(5) . . ?
C82 C83 H83A 109.5 . . ?
C82 C83 H83B 109.5 . . ?
H83A C83 H83B 109.5 . . ?
C82 C83 H83C 109.5 . . ?
H83A C83 H83C 109.5 . . ?
H83B C83 H83C 109.5 . . ?
N9 C84 C85 121.4(5) . . ?
N10 C85 C86 109.4(5) . . ?
N10 C85 C84 119.8(5) . . ?
C86 C85 C84 130.8(6) . . ?
C87 C86 C85 107.4(5) . . ?
C87 C86 H86 126.3 . . ?
C85 C86 H86 126.3 . . ?
C86 C87 C88 105.9(5) . . ?
C86 C87 H87 127.0 . . ?
C88 C87 H87 127.0 . . ?
N10 C88 C87 111.0(5) . . ?
N10 C88 H88 124.5 . . ?
C87 C88 H88 124.5 . . ?
Si5 C89 H89A 109.5 . . ?
Si5 C89 H89B 109.5 . . ?
H89A C89 H89B 109.5 . . ?
Si5 C89 H89C 109.5 . . ?
H89A C89 H89C 109.5 . . ?
H89B C89 H89C 109.5 . . ?
Si5 C90 H90A 109.5 . . ?
Si5 C90 H90B 109.5 . . ?
H90A C90 H90B 109.5 . . ?
Si5 C90 H90C 109.5 . . ?
H90A C90 H90C 109.5 . . ?
H90B C90 H90C 109.5 . . ?
Si5 C91 H91A 109.5 . . ?
Si5 C91 H91B 109.5 . . ?
H91A C91 H91B 109.5 . . ?
Si5 C91 H91C 109.5 . . ?
H91A C91 H91C 109.5 . . ?
H91B C91 H91C 109.5 . . ?
Si6 C92 H92A 109.5 . . ?
Si6 C92 H92B 109.5 . . ?
H92A C92 H92B 109.5 . . ?
Si6 C92 H92C 109.5 . . ?
H92A C92 H92C 109.5 . . ?
H92B C92 H92C 109.5 . . ?
Si6 C93 H93A 109.5 . . ?
Si6 C93 H93B 109.5 . . ?
H93A C93 H93B 109.5 . . ?
Si6 C93 H93C 109.5 . . ?
H93A C93 H93C 109.5 . . ?
H93B C93 H93C 109.5 . . ?
Si6 C94 H94A 109.5 . . ?
Si6 C94 H94B 109.5 . . ?
H94A C94 H94B 109.5 . . ?
Si6 C94 H94C 109.5 . . ?
H94A C94 H94C 109.5 . . ?
H94B C94 H94C 109.5 . . ?
Si7 C95 H95A 109.5 . . ?
Si7 C95 H95B 109.5 . . ?
H95A C95 H95B 109.5 . . ?
Si7 C95 H95C 109.5 . . ?
H95A C95 H95C 109.5 . . ?
H95B C95 H95C 109.5 . . ?
Si7 C96 H96A 109.5 . . ?
Si7 C96 H96B 109.5 . . ?
H96A C96 H96B 109.5 . . ?
Si7 C96 H96C 109.5 . . ?
H96A C96 H96C 109.5 . . ?
H96B C96 H96C 109.5 . . ?
Si7 C97 H97A 109.5 . . ?
Si7 C97 H97B 109.5 . . ?
H97A C97 H97B 109.5 . . ?
Si7 C97 H97C 109.5 . . ?
H97A C97 H97C 109.5 . . ?
H97B C97 H97C 109.5 . . ?
Si8 C98 H98A 109.5 . . ?
Si8 C98 H98B 109.5 . . ?
H98A C98 H98B 109.5 . . ?
Si8 C98 H98C 109.5 . . ?
H98A C98 H98C 109.5 . . ?
H98B C98 H98C 109.5 . . ?
Si8 C99 H99A 109.5 . . ?
Si8 C99 H99B 109.5 . . ?
H99A C99 H99B 109.5 . . ?
Si8 C99 H99C 109.5 . . ?
H99A C99 H99C 109.5 . . ?
H99B C99 H99C 109.5 . . ?
Si8 C100 H10A 109.5 . . ?
Si8 C100 H10B 109.5 . . ?
H10A C100 H10B 109.5 . . ?
Si8 C100 H10C 109.5 . . ?
H10A C100 H10C 109.5 . . ?
H10B C100 H10C 109.5 . . ?
C102 C101 H10D 109.5 . . ?
C102 C101 H10E 109.5 . . ?
H10D C101 H10E 109.5 . . ?
C102 C101 H10F 109.5 . . ?
H10D C101 H10F 109.5 . . ?
H10E C101 H10F 109.5 . . ?
C107 C102 C103 117.5(7) . . ?
C107 C102 C101 121.6(7) . . ?
C103 C102 C101 120.9(7) . . ?
C104 C103 C102 121.3(6) . . ?
C104 C103 H103 119.4 . . ?
C102 C103 H103 119.4 . . ?
C105 C104 C103 119.5(7) . . ?
C105 C104 H104 120.3 . . ?
C103 C104 H104 120.3 . . ?
C104 C105 C106 120.8(7) . . ?
C104 C105 H105 119.6 . . ?
C106 C105 H105 119.6 . . ?
C107 C106 C105 118.7(7) . . ?
C107 C106 H106 120.6 . . ?
C105 C106 H106 120.6 . . ?
C102 C107 C106 122.2(7) . . ?
C102 C107 H107 118.9 . . ?
C106 C107 H107 118.9 . . ?
C109 C108 H10G 109.5 . . ?
C109 C108 H10H 109.5 . . ?
H10G C108 H10H 109.5 . . ?
C109 C108 H10I 109.5 . . ?
H10G C108 H10I 109.5 . . ?
H10H C108 H10I 109.5 . . ?
C110 C109 C114 119.9(8) . . ?
C110 C109 C108 118.4(10) . . ?
C114 C109 C108 121.7(9) . . ?
C109 C110 C111 120.1(9) . . ?
C109 C110 H110 120.0 . . ?
C111 C110 H110 120.0 . . ?
C112 C111 C110 122.5(8) . . ?
C112 C111 H111 118.8 . . ?
C110 C111 H111 118.8 . . ?
C111 C112 C113 119.8(8) . . ?
C111 C112 H112 120.1 . . ?
C113 C112 H112 120.1 . . ?
C112 C113 C114 119.1(8) . . ?
C112 C113 H113 120.5 . . ?
C114 C113 H113 120.5 . . ?
C113 C114 C109 118.5(7) . . ?
C113 C114 H114 120.7 . . ?
C109 C114 H114 120.7 . . ?
C116 C115 H11A 109.5 . . ?
C116 C115 H11B 109.5 . . ?
H11A C115 H11B 109.5 . . ?
C116 C115 H11C 109.5 . . ?
H11A C115 H11C 109.5 . . ?
H11B C115 H11C 109.5 . . ?
C117 C116 C121 119.8(8) . . ?
C117 C116 C115 122.1(8) . . ?
C121 C116 C115 118.1(9) . . ?
C116 C117 C118 119.7(7) . . ?
C116 C117 H117 120.1 . . ?
C118 C117 H117 120.1 . . ?
C119 C118 C117 122.2(9) . . ?
C119 C118 H118 118.9 . . ?
C117 C118 H118 118.9 . . ?
C118 C119 C120 117.0(10) . . ?
C118 C119 H119 121.5 . . ?
C120 C119 H119 121.5 . . ?
C121 C120 C119 122.5(9) . . ?
C121 C120 H120 118.8 . . ?
C119 C120 H120 118.8 . . ?
C120 C121 C116 118.9(9) . . ?
C120 C121 H121 120.6 . . ?
C116 C121 H121 120.6 . . ?

loop_
_geom_bond_atom_site_label_1
_geom_bond_atom_site_label_2
_geom_bond_distance
_geom_bond_site_symmetry_2
_geom_bond_publ_flag
Yb1 O2 2.172(3) . ?
Yb1 N5 2.195(5) . ?
Yb1 N2 2.280(5) . ?
Yb1 O1 2.305(3) . ?
Yb1 N1 2.429(5) . ?
Yb1 Yb2 3.5596(3) . ?
Yb2 N6 2.160(5) . ?
Yb2 O1 2.165(3) . ?
Yb2 N4 2.266(5) . ?
Yb2 O2 2.289(4) . ?
Yb2 N3 2.456(5) . ?
Yb3 O4 2.159(3) . ?
Yb3 N11 2.184(4) . ?
Yb3 N8 2.286(4) . ?
Yb3 O3 2.300(3) . ?
Yb3 N7 2.431(4) . ?
Yb3 Yb4 3.5497(3) . ?
Yb4 O3 2.158(3) . ?
Yb4 N12 2.177(4) . ?
Yb4 N10 2.298(4) . ?
Yb4 O4 2.302(3) . ?
Yb4 N9 2.469(4) . ?
Si1 N5 1.716(5) . ?
Si1 C40 1.878(7) . ?
Si1 C39 1.880(7) . ?
Si1 C41 1.885(7) . ?
Si2 N5 1.712(5) . ?
Si2 C43 1.836(8) . ?
Si2 C44 1.856(7) . ?
Si2 C42 1.894(8) . ?
Si3 N6 1.725(5) . ?
Si3 C46 1.857(8) . ?
Si3 C47 1.862(6) . ?
Si3 C45 1.874(6) . ?
Si4 N6 1.721(5) . ?
Si4 C50 1.871(6) . ?
Si4 C49 1.884(6) . ?
Si4 C48 1.896(6) . ?
Si5 N11 1.723(4) . ?
Si5 C91 1.872(6) . ?
Si5 C90 1.886(6) . ?
Si5 C89 1.892(6) . ?
Si6 N11 1.718(5) . ?
Si6 C94 1.872(6) . ?
Si6 C93 1.875(6) . ?
Si6 C92 1.886(6) . ?
Si7 N12 1.713(4) . ?
Si7 C96 1.869(6) . ?
Si7 C97 1.871(6) . ?
Si7 C95 1.894(6) . ?
Si8 N12 1.727(5) . ?
Si8 C100 1.866(6) . ?
Si8 C98 1.870(6) . ?
Si8 C99 1.873(6) . ?
N1 C15 1.338(7) . ?
N1 C9 1.429(7) . ?
N2 C16 1.380(7) . ?
N2 C19 1.380(7) . ?
N3 C34 1.319(7) . ?
N3 C28 1.430(7) . ?
N4 C38 1.374(8) . ?
N4 C35 1.389(8) . ?
N7 C65 1.341(7) . ?
N7 C59 1.433(6) . ?
N8 C69 1.364(6) . ?
N8 C66 1.381(7) . ?
N9 C84 1.310(7) . ?
N9 C78 1.426(6) . ?
N10 C88 1.352(6) . ?
N10 C85 1.396(7) . ?
O1 C2 1.372(6) . ?
O2 C21 1.380(6) . ?
O3 C52 1.385(6) . ?
O4 C71 1.387(6) . ?
C1 C6 1.409(8) . ?
C1 C2 1.410(8) . ?
C1 C8 1.480(8) . ?
C2 C3 1.403(8) . ?
C3 C4 1.377(8) . ?
C3 H3 0.9500 . ?
C4 C5 1.364(9) . ?
C4 H4 0.9500 . ?
C5 C6 1.407(9) . ?
C5 H5 0.9500 . ?
C6 C7 1.507(8) . ?
C7 H7A 0.9800 . ?
C7 H7B 0.9800 . ?
C7 H7C 0.9800 . ?
C8 C13 1.396(8) . ?
C8 C9 1.411(8) . ?
C9 C10 1.412(8) . ?
C10 C11 1.381(8) . ?
C10 H10 0.9500 . ?
C11 C12 1.380(9) . ?
C11 H11 0.9500 . ?
C12 C13 1.391(9) . ?
C12 H12 0.9500 . ?
C13 C14 1.542(8) . ?
C14 H14A 0.9800 . ?
C14 H14B 0.9800 . ?
C14 H14C 0.9800 . ?
C15 C16 1.414(8) . ?
C16 C17 1.394(7) . ?
C17 C18 1.380(9) . ?
C17 H17 0.9500 . ?
C18 C19 1.393(9) . ?
C18 H18 0.9500 . ?
C19 H19 0.9500 . ?
C20 C21 1.403(8) . ?
C20 C25 1.403(7) . ?
C20 C27 1.477(8) . ?
C21 C22 1.396(7) . ?
C22 C23 1.389(7) . ?
C22 H22 0.9500 . ?
C23 C24 1.377(9) . ?
C23 H23 0.9500 . ?
C24 C25 1.397(9) . ?
C24 H24 0.9500 . ?
C25 C26 1.516(9) . ?
C26 H26A 0.9800 . ?
C26 H26B 0.9800 . ?
C26 H26C 0.9800 . ?
C27 C28 1.402(9) . ?
C27 C32 1.418(8) . ?
C28 C29 1.408(8) . ?
C29 C30 1.368(10) . ?
C29 H29 0.9500 . ?
C30 C31 1.371(11) . ?
C30 H30 0.9500 . ?
C31 C32 1.376(10) . ?
C31 H31 0.9500 . ?
C32 C33 1.509(10) . ?
C33 H33A 0.9800 . ?
C33 H33B 0.9800 . ?
C33 H33C 0.9800 . ?
C34 C35 1.390(9) . ?
C35 C36 1.417(9) . ?
C36 C37 1.419(10) . ?
C36 H36 0.9500 . ?
C37 C38 1.386(10) . ?
C37 H37 0.9500 . ?
C38 H38 0.9500 . ?
C39 H39A 0.9800 . ?
C39 H39B 0.9800 . ?
C39 H39C 0.9800 . ?
C40 H40A 0.9800 . ?
C40 H40B 0.9800 . ?
C40 H40C 0.9800 . ?
C41 H41A 0.9800 . ?
C41 H41B 0.9800 . ?
C41 H41C 0.9800 . ?
C42 H42A 0.9800 . ?
C42 H42B 0.9800 . ?
C42 H42C 0.9800 . ?
C43 H43A 0.9800 . ?
C43 H43B 0.9800 . ?
C43 H43C 0.9800 . ?
C44 H44A 0.9800 . ?
C44 H44B 0.9800 . ?
C44 H44C 0.9800 . ?
C45 H45A 0.9800 . ?
C45 H45B 0.9800 . ?
C45 H45C 0.9800 . ?
C46 H46A 0.9800 . ?
C46 H46B 0.9800 . ?
C46 H46C 0.9800 . ?
C47 H47A 0.9800 . ?
C47 H47B 0.9800 . ?
C47 H47C 0.9800 . ?
C48 H48A 0.9800 . ?
C48 H48B 0.9800 . ?
C48 H48C 0.9800 . ?
C49 H49A 0.9800 . ?
C49 H49B 0.9800 . ?
C49 H49C 0.9800 . ?
C50 H50A 0.9800 . ?
C50 H50B 0.9800 . ?
C50 H50C 0.9800 . ?
C51 C56 1.413(7) . ?
C51 C52 1.426(7) . ?
C51 C58 1.468(7) . ?
C52 C53 1.390(7) . ?
C53 C54 1.367(7) . ?
C53 H53 0.9500 . ?
C54 C55 1.378(8) . ?
C54 H54 0.9500 . ?
C55 C56 1.388(8) . ?
C55 H55 0.9500 . ?
C56 C57 1.512(7) . ?
C57 H57A 0.9800 . ?
C57 H57B 0.9800 . ?
C57 H57C 0.9800 . ?
C58 C59 1.404(7) . ?
C58 C63 1.406(7) . ?
C59 C60 1.415(7) . ?
C60 C61 1.401(7) . ?
C60 H60 0.9500 . ?
C61 C62 1.356(8) . ?
C61 H61 0.9500 . ?
C62 C63 1.402(8) . ?
C62 H62 0.9500 . ?
C63 C64 1.522(7) . ?
C64 H64A 0.9800 . ?
C64 H64B 0.9800 . ?
C64 H64C 0.9800 . ?
C65 C66 1.406(7) . ?
C66 C67 1.411(7) . ?
C67 C68 1.397(8) . ?
C67 H67 0.9500 . ?
C68 C69 1.387(8) . ?
C68 H68 0.9500 . ?
C69 H69 0.9500 . ?
C70 C75 1.390(7) . ?
C70 C71 1.399(7) . ?
C70 C77 1.488(7) . ?
C71 C72 1.394(7) . ?
C72 C73 1.382(7) . ?
C72 H72 0.9500 . ?
C73 C74 1.385(8) . ?
C73 H73 0.9500 . ?
C74 C75 1.390(7) . ?
C74 H74 0.9500 . ?
C75 C76 1.520(8) . ?
C76 H76A 0.9800 . ?
C76 H76B 0.9800 . ?
C76 H76C 0.9800 . ?
C77 C82 1.409(7) . ?
C77 C78 1.432(7) . ?
C78 C79 1.388(7) . ?
C79 C80 1.391(7) . ?
C79 H79 0.9500 . ?
C80 C81 1.389(8) . ?
C80 H80 0.9500 . ?
C81 C82 1.392(7) . ?
C81 H81 0.9500 . ?
C82 C83 1.512(7) . ?
C83 H83A 0.9800 . ?
C83 H83B 0.9800 . ?
C83 H83C 0.9800 . ?
C84 C85 1.417(7) . ?
C85 C86 1.404(7) . ?
C86 C87 1.388(8) . ?
C86 H86 0.9500 . ?
C87 C88 1.417(8) . ?
C87 H87 0.9500 . ?
C88 H88 0.9500 . ?
C89 H89A 0.9800 . ?
C89 H89B 0.9800 . ?
C89 H89C 0.9800 . ?
C90 H90A 0.9800 . ?
C90 H90B 0.9800 . ?
C90 H90C 0.9800 . ?
C91 H91A 0.9800 . ?
C91 H91B 0.9800 . ?
C91 H91C 0.9800 . ?
C92 H92A 0.9800 . ?
C92 H92B 0.9800 . ?
C92 H92C 0.9800 . ?
C93 H93A 0.9800 . ?
C93 H93B 0.9800 . ?
C93 H93C 0.9800 . ?
C94 H94A 0.9800 . ?
C94 H94B 0.9800 . ?
C94 H94C 0.9800 . ?
C95 H95A 0.9800 . ?
C95 H95B 0.9800 . ?
C95 H95C 0.9800 . ?
C96 H96A 0.9800 . ?
C96 H96B 0.9800 . ?
C96 H96C 0.9800 . ?
C97 H97A 0.9800 . ?
C97 H97B 0.9800 . ?
C97 H97C 0.9800 . ?
C98 H98A 0.9800 . ?
C98 H98B 0.9800 . ?
C98 H98C 0.9800 . ?
C99 H99A 0.9800 . ?
C99 H99B 0.9800 . ?
C99 H99C 0.9800 . ?
C100 H10A 0.9800 . ?
C100 H10B 0.9800 . ?
C100 H10C 0.9800 . ?
C101 C102 1.508(10) . ?
C101 H10D 0.9800 . ?
C101 H10E 0.9800 . ?
C101 H10F 0.9800 . ?
C102 C107 1.372(9) . ?
C102 C103 1.394(9) . ?
C103 C104 1.374(9) . ?
C103 H103 0.9500 . ?
C104 C105 1.367(9) . ?
C104 H104 0.9500 . ?
C105 C106 1.379(9) . ?
C105 H105 0.9500 . ?
C106 C107 1.377(9) . ?
C106 H106 0.9500 . ?
C107 H107 0.9500 . ?
C108 C109 1.538(12) . ?
C108 H10G 0.9800 . ?
C108 H10H 0.9800 . ?
C108 H10I 0.9800 . ?
C109 C110 1.334(11) . ?
C109 C114 1.414(12) . ?
C110 C111 1.360(10) . ?
C110 H110 0.9500 . ?
C111 C112 1.344(10) . ?
C111 H111 0.9500 . ?
C112 C113 1.367(10) . ?
C112 H112 0.9500 . ?
C113 C114 1.410(12) . ?
C113 H113 0.9500 . ?
C114 H114 0.9500 . ?
C115 C116 1.462(10) . ?
C115 H11A 0.9800 . ?
C115 H11B 0.9800 . ?
C115 H11C 0.9800 . ?
C116 C117 1.354(10) . ?
C116 C121 1.389(10) . ?
C117 C118 1.392(11) . ?
C117 H117 0.9500 . ?
C118 C119 1.341(11) . ?
C118 H118 0.9500 . ?
C119 C120 1.397(12) . ?
C119 H119 0.9500 . ?
C120 C121 1.356(12) . ?
C120 H120 0.9500 . ?
C121 H121 0.9500 . ?

loop_
_geom_torsion_atom_site_label_1
_geom_torsion_atom_site_label_2
_geom_torsion_atom_site_label_3
_geom_torsion_atom_site_label_4
_geom_torsion
_geom_torsion_site_symmetry_1
_geom_torsion_site_symmetry_2
_geom_torsion_site_symmetry_3
_geom_torsion_site_symmetry_4
_geom_torsion_publ_flag
O2 Yb1 Yb2 N6 -75.5(2) . . . . ?
N5 Yb1 Yb2 N6 -2.4(2) . . . . ?
N2 Yb1 Yb2 N6 -142.2(2) . . . . ?
O1 Yb1 Yb2 N6 73.5(2) . . . . ?
N1 Yb1 Yb2 N6 156.73(18) . . . . ?
O2 Yb1 Yb2 O1 -149.0(2) . . . . ?
N5 Yb1 Yb2 O1 -75.9(2) . . . . ?
N2 Yb1 Yb2 O1 144.3(2) . . . . ?
N1 Yb1 Yb2 O1 83.20(18) . . . . ?
O2 Yb1 Yb2 N4 143.0(2) . . . . ?
N5 Yb1 Yb2 N4 -143.9(2) . . . . ?
N2 Yb1 Yb2 N4 76.3(2) . . . . ?
O1 Yb1 Yb2 N4 -68.0(2) . . . . ?
N1 Yb1 Yb2 N4 15.2(2) . . . . ?
N5 Yb1 Yb2 O2 73.1(2) . . . . ?
N2 Yb1 Yb2 O2 -66.7(2) . . . . ?
O1 Yb1 Yb2 O2 149.0(2) . . . . ?
N1 Yb1 Yb2 O2 -127.79(19) . . . . ?
O2 Yb1 Yb2 N3 78.23(19) . . . . ?
N5 Yb1 Yb2 N3 151.3(2) . . . . ?
N2 Yb1 Yb2 N3 11.50(19) . . . . ?
O1 Yb1 Yb2 N3 -132.77(18) . . . . ?
N1 Yb1 Yb2 N3 -49.56(15) . . . . ?
O4 Yb3 Yb4 O3 -147.7(2) . . . . ?
N11 Yb3 Yb4 O3 -79.7(2) . . . . ?
N8 Yb3 Yb4 O3 143.3(2) . . . . ?
N7 Yb3 Yb4 O3 80.50(17) . . . . ?
O4 Yb3 Yb4 N12 -79.5(2) . . . . ?
N11 Yb3 Yb4 N12 -11.4(2) . . . . ?
N8 Yb3 Yb4 N12 -148.48(19) . . . . ?
O3 Yb3 Yb4 N12 68.3(2) . . . . ?
N7 Yb3 Yb4 N12 148.76(17) . . . . ?
O4 Yb3 Yb4 N10 143.4(2) . . . . ?
N11 Yb3 Yb4 N10 -148.6(2) . . . . ?
N8 Yb3 Yb4 N10 74.3(2) . . . . ?
O3 Yb3 Yb4 N10 -68.9(2) . . . . ?
N7 Yb3 Yb4 N10 11.56(17) . . . . ?
N11 Yb3 Yb4 O4 68.0(2) . . . . ?
N8 Yb3 Yb4 O4 -69.0(2) . . . . ?
O3 Yb3 Yb4 O4 147.7(2) . . . . ?
N7 Yb3 Yb4 O4 -131.79(18) . . . . ?
O4 Yb3 Yb4 N9 80.17(18) . . . . ?
N11 Yb3 Yb4 N9 148.18(18) . . . . ?
N8 Yb3 Yb4 N9 11.14(17) . . . . ?
O3 Yb3 Yb4 N9 -132.12(17) . . . . ?
N7 Yb3 Yb4 N9 -51.62(14) . . . . ?
O2 Yb1 N1 C15 105.3(4) . . . . ?
N5 Yb1 N1 C15 -70.3(5) . . . . ?
N2 Yb1 N1 C15 3.4(4) . . . . ?
O1 Yb1 N1 C15 172.1(4) . . . . ?
Yb2 Yb1 N1 C15 135.9(4) . . . . ?
O2 Yb1 N1 C9 -64.9(5) . . . . ?
N5 Yb1 N1 C9 119.6(5) . . . . ?
N2 Yb1 N1 C9 -166.8(5) . . . . ?
O1 Yb1 N1 C9 1.9(4) . . . . ?
Yb2 Yb1 N1 C9 -34.3(4) . . . . ?
O2 Yb1 N2 C16 -107.8(4) . . . . ?
N5 Yb1 N2 C16 138.0(4) . . . . ?
O1 Yb1 N2 C16 -28.3(6) . . . . ?
N1 Yb1 N2 C16 -5.5(4) . . . . ?
Yb2 Yb1 N2 C16 -71.6(4) . . . . ?
O2 Yb1 N2 C19 83.8(6) . . . . ?
N5 Yb1 N2 C19 -30.4(6) . . . . ?
O1 Yb1 N2 C19 163.3(5) . . . . ?
N1 Yb1 N2 C19 -173.9(6) . . . . ?
Yb2 Yb1 N2 C19 120.0(6) . . . . ?
N6 Yb2 N3 C34 -68.4(4) . . . . ?
O1 Yb2 N3 C34 110.5(4) . . . . ?
N4 Yb2 N3 C34 7.2(4) . . . . ?
O2 Yb2 N3 C34 176.1(4) . . . . ?
Yb1 Yb2 N3 C34 140.7(4) . . . . ?
N6 Yb2 N3 C28 121.6(4) . . . . ?
O1 Yb2 N3 C28 -59.5(5) . . . . ?
N4 Yb2 N3 C28 -162.8(5) . . . . ?
O2 Yb2 N3 C28 6.1(4) . . . . ?
Yb1 Yb2 N3 C28 -29.3(4) . . . . ?
N6 Yb2 N4 C38 -39.0(6) . . . . ?
O1 Yb2 N4 C38 74.2(6) . . . . ?
O2 Yb2 N4 C38 160.7(5) . . . . ?
N3 Yb2 N4 C38 -175.6(6) . . . . ?
Yb1 Yb2 N4 C38 112.0(6) . . . . ?
N6 Yb2 N4 C35 127.5(4) . . . . ?
O1 Yb2 N4 C35 -119.2(4) . . . . ?
O2 Yb2 N4 C35 -32.8(6) . . . . ?
N3 Yb2 N4 C35 -9.1(4) . . . . ?
Yb1 Yb2 N4 C35 -81.4(4) . . . . ?
C43 Si2 N5 Si1 -115.1(6) . . . . ?
C44 Si2 N5 Si1 7.7(5) . . . . ?
C42 Si2 N5 Si1 127.1(4) . . . . ?
C43 Si2 N5 Yb1 74.5(6) . . . . ?
C44 Si2 N5 Yb1 -162.7(4) . . . . ?
C42 Si2 N5 Yb1 -43.3(4) . . . . ?
C40 Si1 N5 Si2 62.1(5) . . . . ?
C39 Si1 N5 Si2 179.7(3) . . . . ?
C41 Si1 N5 Si2 -62.8(5) . . . . ?
C40 Si1 N5 Yb1 -126.4(3) . . . . ?
C39 Si1 N5 Yb1 -8.8(3) . . . . ?
C41 Si1 N5 Yb1 108.6(3) . . . . ?
O2 Yb1 N5 Si2 -6.8(4) . . . . ?
N2 Yb1 N5 Si2 102.4(3) . . . . ?
O1 Yb1 N5 Si2 -85.0(3) . . . . ?
N1 Yb1 N5 Si2 168.6(2) . . . . ?
Yb2 Yb1 N5 Si2 -46.4(4) . . . . ?
O2 Yb1 N5 Si1 -178.3(2) . . . . ?
N2 Yb1 N5 Si1 -69.0(3) . . . . ?
O1 Yb1 N5 Si1 103.5(2) . . . . ?
N1 Yb1 N5 Si1 -2.9(4) . . . . ?
Yb2 Yb1 N5 Si1 142.14(17) . . . . ?
C50 Si4 N6 Si3 -66.8(4) . . . . ?
C49 Si4 N6 Si3 57.8(4) . . . . ?
C48 Si4 N6 Si3 176.2(3) . . . . ?
C50 Si4 N6 Yb2 106.7(3) . . . . ?
C49 Si4 N6 Yb2 -128.8(3) . . . . ?
C48 Si4 N6 Yb2 -10.4(3) . . . . ?
C46 Si3 N6 Si4 -104.9(4) . . . . ?
C47 Si3 N6 Si4 18.4(5) . . . . ?
C45 Si3 N6 Si4 136.0(3) . . . . ?
C46 Si3 N6 Yb2 82.3(4) . . . . ?
C47 Si3 N6 Yb2 -154.5(3) . . . . ?
C45 Si3 N6 Yb2 -36.9(4) . . . . ?
O1 Yb2 N6 Si4 176.3(2) . . . . ?
N4 Yb2 N6 Si4 -71.8(3) . . . . ?
O2 Yb2 N6 Si4 98.3(2) . . . . ?
N3 Yb2 N6 Si4 -4.8(4) . . . . ?
Yb1 Yb2 N6 Si4 136.48(18) . . . . ?
O1 Yb2 N6 Si3 -10.4(3) . . . . ?
N4 Yb2 N6 Si3 101.5(3) . . . . ?
O2 Yb2 N6 Si3 -88.4(3) . . . . ?
N3 Yb2 N6 Si3 168.5(2) . . . . ?
Yb1 Yb2 N6 Si3 -50.2(3) . . . . ?
O4 Yb3 N7 C65 106.8(4) . . . . ?
N11 Yb3 N7 C65 -67.5(4) . . . . ?
N8 Yb3 N7 C65 5.5(3) . . . . ?
O3 Yb3 N7 C65 172.5(4) . . . . ?
Yb4 Yb3 N7 C65 136.6(3) . . . . ?
O4 Yb3 N7 C59 -62.0(4) . . . . ?
N11 Yb3 N7 C59 123.7(4) . . . . ?
N8 Yb3 N7 C59 -163.3(4) . . . . ?
O3 Yb3 N7 C59 3.7(4) . . . . ?
Yb4 Yb3 N7 C59 -32.2(4) . . . . ?
O4 Yb3 N8 C69 81.6(5) . . . . ?
N11 Yb3 N8 C69 -29.5(5) . . . . ?
O3 Yb3 N8 C69 162.2(4) . . . . ?
N7 Yb3 N8 C69 -172.1(6) . . . . ?
Yb4 Yb3 N8 C69 119.1(5) . . . . ?
O4 Yb3 N8 C66 -114.8(4) . . . . ?
N11 Yb3 N8 C66 134.0(4) . . . . ?
O3 Yb3 N8 C66 -34.3(5) . . . . ?
N7 Yb3 N8 C66 -8.6(3) . . . . ?
Yb4 Yb3 N8 C66 -77.3(4) . . . . ?
O3 Yb4 N9 C84 107.3(4) . . . . ?
N12 Yb4 N9 C84 -68.4(4) . . . . ?
N10 Yb4 N9 C84 5.0(3) . . . . ?
O4 Yb4 N9 C84 172.9(4) . . . . ?
Yb3 Yb4 N9 C84 137.2(3) . . . . ?
O3 Yb4 N9 C78 -61.0(4) . . . . ?
N12 Yb4 N9 C78 123.2(4) . . . . ?
N10 Yb4 N9 C78 -163.3(4) . . . . ?
O4 Yb4 N9 C78 4.6(4) . . . . ?
Yb3 Yb4 N9 C78 -31.2(4) . . . . ?
O3 Yb4 N10 C88 76.4(5) . . . . ?
N12 Yb4 N10 C88 -33.7(5) . . . . ?
O4 Yb4 N10 C88 159.1(4) . . . . ?
N9 Yb4 N10 C88 -176.3(6) . . . . ?
Yb3 Yb4 N10 C88 114.1(5) . . . . ?
O3 Yb4 N10 C85 -114.9(3) . . . . ?
N12 Yb4 N10 C85 135.1(4) . . . . ?
O4 Yb4 N10 C85 -32.2(5) . . . . ?
N9 Yb4 N10 C85 -7.5(3) . . . . ?
Yb3 Yb4 N10 C85 -77.2(4) . . . . ?
C94 Si6 N11 Si5 -119.2(4) . . . . ?
C93 Si6 N11 Si5 1.6(4) . . . . ?
C92 Si6 N11 Si5 123.0(3) . . . . ?
C94 Si6 N11 Yb3 70.3(4) . . . . ?
C93 Si6 N11 Yb3 -168.9(3) . . . . ?
C92 Si6 N11 Yb3 -47.5(4) . . . . ?
C91 Si5 N11 Si6 60.7(4) . . . . ?
C90 Si5 N11 Si6 -64.1(4) . . . . ?
C89 Si5 N11 Si6 179.0(3) . . . . ?
C91 Si5 N11 Yb3 -127.6(3) . . . . ?
C90 Si5 N11 Yb3 107.5(3) . . . . ?
C89 Si5 N11 Yb3 -9.4(3) . . . . ?
O4 Yb3 N11 Si6 -5.9(3) . . . . ?
N8 Yb3 N11 Si6 102.9(3) . . . . ?
O3 Yb3 N11 Si6 -83.8(3) . . . . ?
N7 Yb3 N11 Si6 168.4(2) . . . . ?
Yb4 Yb3 N11 Si6 -43.7(4) . . . . ?
O4 Yb3 N11 Si5 -177.5(2) . . . . ?
N8 Yb3 N11 Si5 -68.7(2) . . . . ?
O3 Yb3 N11 Si5 104.6(2) . . . . ?
N7 Yb3 N11 Si5 -3.2(4) . . . . ?
Yb4 Yb3 N11 Si5 144.66(15) . . . . ?
C96 Si7 N12 Si8 -63.2(4) . . . . ?
C97 Si7 N12 Si8 62.3(4) . . . . ?
C95 Si7 N12 Si8 -178.9(3) . . . . ?
C96 Si7 N12 Yb4 108.0(3) . . . . ?
C97 Si7 N12 Yb4 -126.5(3) . . . . ?
C95 Si7 N12 Yb4 -7.7(3) . . . . ?
C100 Si8 N12 Si7 3.8(4) . . . . ?
C98 Si8 N12 Si7 123.9(3) . . . . ?
C99 Si8 N12 Si7 -116.2(3) . . . . ?
C100 Si8 N12 Yb4 -166.1(3) . . . . ?
C98 Si8 N12 Yb4 -46.0(4) . . . . ?
C99 Si8 N12 Yb4 74.0(3) . . . . ?
O3 Yb4 N12 Si7 178.33(19) . . . . ?
N10 Yb4 N12 Si7 -71.7(2) . . . . ?
O4 Yb4 N12 Si7 101.4(2) . . . . ?
N9 Yb4 N12 Si7 -5.8(4) . . . . ?
Yb3 Yb4 N12 Si7 140.83(15) . . . . ?
O3 Yb4 N12 Si8 -10.8(3) . . . . ?
N10 Yb4 N12 Si8 99.2(3) . . . . ?
O4 Yb4 N12 Si8 -87.7(3) . . . . ?
N9 Yb4 N12 Si8 165.1(2) . . . . ?
Yb3 Yb4 N12 Si8 -48.3(3) . . . . ?
N6 Yb2 O1 C2 79.7(8) . . . . ?
N4 Yb2 O1 C2 -21.5(8) . . . . ?
O2 Yb2 O1 C2 -171.8(8) . . . . ?
N3 Yb2 O1 C2 -99.5(8) . . . . ?
Yb1 Yb2 O1 C2 -153.2(9) . . . . ?
N6 Yb2 O1 Yb1 -127.15(16) . . . . ?
N4 Yb2 O1 Yb1 131.68(17) . . . . ?
O2 Yb2 O1 Yb1 -18.60(13) . . . . ?
N3 Yb2 O1 Yb1 53.70(19) . . . . ?
O2 Yb1 O1 C2 -171.5(3) . . . . ?
N5 Yb1 O1 C2 -65.7(3) . . . . ?
N2 Yb1 O1 C2 99.3(4) . . . . ?
N1 Yb1 O1 C2 77.4(3) . . . . ?
Yb2 Yb1 O1 C2 168.8(4) . . . . ?
O2 Yb1 O1 Yb2 19.70(14) . . . . ?
N5 Yb1 O1 Yb2 125.54(17) . . . . ?
N2 Yb1 O1 Yb2 -69.5(3) . . . . ?
N1 Yb1 O1 Yb2 -91.42(16) . . . . ?
N5 Yb1 O2 C21 67.8(8) . . . . ?
N2 Yb1 O2 C21 -33.9(8) . . . . ?
O1 Yb1 O2 C21 177.4(8) . . . . ?
N1 Yb1 O2 C21 -109.2(7) . . . . ?
Yb2 Yb1 O2 C21 -164.0(8) . . . . ?
N5 Yb1 O2 Yb2 -128.14(17) . . . . ?
N2 Yb1 O2 Yb2 130.12(18) . . . . ?
O1 Yb1 O2 Yb2 -18.62(13) . . . . ?
N1 Yb1 O2 Yb2 54.84(18) . . . . ?
N6 Yb2 O2 C21 -62.6(4) . . . . ?
O1 Yb2 O2 C21 -167.8(3) . . . . ?
N4 Yb2 O2 C21 95.9(4) . . . . ?
N3 Yb2 O2 C21 73.3(3) . . . . ?
Yb1 Yb2 O2 C21 172.4(4) . . . . ?
N6 Yb2 O2 Yb1 125.02(17) . . . . ?
O1 Yb2 O2 Yb1 19.81(14) . . . . ?
N4 Yb2 O2 Yb1 -76.5(3) . . . . ?
N3 Yb2 O2 Yb1 -99.11(17) . . . . ?
N12 Yb4 O3 C52 69.1(8) . . . . ?
N10 Yb4 O3 C52 -31.3(8) . . . . ?
O4 Yb4 O3 C52 179.9(8) . . . . ?
N9 Yb4 O3 C52 -108.1(8) . . . . ?
Yb3 Yb4 O3 C52 -160.7(9) . . . . ?
N12 Yb4 O3 Yb3 -130.15(15) . . . . ?
N10 Yb4 O3 Yb3 129.42(15) . . . . ?
O4 Yb4 O3 Yb3 -19.33(12) . . . . ?
N9 Yb4 O3 Yb3 52.66(17) . . . . ?
O4 Yb3 O3 C52 -167.2(3) . . . . ?
N11 Yb3 O3 C52 -64.7(3) . . . . ?
N8 Yb3 O3 C52 102.3(4) . . . . ?
N7 Yb3 O3 C52 77.6(3) . . . . ?
Yb4 Yb3 O3 C52 172.2(4) . . . . ?
O4 Yb3 O3 Yb4 20.66(13) . . . . ?
N11 Yb3 O3 Yb4 123.15(16) . . . . ?
N8 Yb3 O3 Yb4 -69.9(3) . . . . ?
N7 Yb3 O3 Yb4 -94.60(15) . . . . ?
N11 Yb3 O4 C71 68.9(8) . . . . ?
N8 Yb3 O4 C71 -31.2(8) . . . . ?
O3 Yb3 O4 C71 -178.8(8) . . . . ?
N7 Yb3 O4 C71 -107.3(7) . . . . ?
Yb4 Yb3 O4 C71 -159.5(8) . . . . ?
N11 Yb3 O4 Yb4 -131.61(16) . . . . ?
N8 Yb3 O4 Yb4 128.36(16) . . . . ?
O3 Yb3 O4 Yb4 -19.31(12) . . . . ?
N7 Yb3 O4 Yb4 52.21(17) . . . . ?
O3 Yb4 O4 C71 -168.1(3) . . . . ?
N12 Yb4 O4 C71 -66.8(3) . . . . ?
N10 Yb4 O4 C71 99.2(4) . . . . ?
N9 Yb4 O4 C71 75.6(3) . . . . ?
Yb3 Yb4 O4 C71 171.3(4) . . . . ?
O3 Yb4 O4 Yb3 20.64(13) . . . . ?
N12 Yb4 O4 Yb3 121.92(16) . . . . ?
N10 Yb4 O4 Yb3 -72.1(3) . . . . ?
N9 Yb4 O4 Yb3 -95.72(16) . . . . ?
Yb2 O1 C2 C3 -122.0(8) . . . . ?
Yb1 O1 C2 C3 84.0(5) . . . . ?
Yb2 O1 C2 C1 63.4(10) . . . . ?
Yb1 O1 C2 C1 -90.7(5) . . . . ?
C6 C1 C2 O1 172.6(5) . . . . ?
C8 C1 C2 O1 -10.7(8) . . . . ?
C6 C1 C2 C3 -2.1(8) . . . . ?
C8 C1 C2 C3 174.6(5) . . . . ?
O1 C2 C3 C4 -174.8(5) . . . . ?
C1 C2 C3 C4 -0.2(9) . . . . ?
C2 C3 C4 C5 1.9(10) . . . . ?
C3 C4 C5 C6 -1.5(10) . . . . ?
C4 C5 C6 C1 -0.8(10) . . . . ?
C4 C5 C6 C7 176.9(6) . . . . ?
C2 C1 C6 C5 2.5(9) . . . . ?
C8 C1 C6 C5 -174.1(6) . . . . ?
C2 C1 C6 C7 -175.2(6) . . . . ?
C8 C1 C6 C7 8.2(9) . . . . ?
C6 C1 C8 C13 69.8(8) . . . . ?
C2 C1 C8 C13 -106.8(6) . . . . ?
C6 C1 C8 C9 -107.0(6) . . . . ?
C2 C1 C8 C9 76.3(7) . . . . ?
C13 C8 C9 C10 -3.1(8) . . . . ?
C1 C8 C9 C10 173.8(5) . . . . ?
C13 C8 C9 N1 172.8(5) . . . . ?
C1 C8 C9 N1 -10.3(8) . . . . ?
C15 N1 C9 C8 148.9(5) . . . . ?
Yb1 N1 C9 C8 -41.3(7) . . . . ?
C15 N1 C9 C10 -35.3(7) . . . . ?
Yb1 N1 C9 C10 134.6(5) . . . . ?
C8 C9 C10 C11 2.2(8) . . . . ?
N1 C9 C10 C11 -173.8(5) . . . . ?
C9 C10 C11 C12 0.5(9) . . . . ?
C10 C11 C12 C13 -2.3(10) . . . . ?
C11 C12 C13 C8 1.3(10) . . . . ?
C11 C12 C13 C14 178.3(5) . . . . ?
C9 C8 C13 C12 1.4(9) . . . . ?
C1 C8 C13 C12 -175.4(5) . . . . ?
C9 C8 C13 C14 -175.5(5) . . . . ?
C1 C8 C13 C14 7.6(9) . . . . ?
C9 N1 C15 C16 170.7(5) . . . . ?
Yb1 N1 C15 C16 -1.0(7) . . . . ?
C19 N2 C16 C17 -0.6(7) . . . . ?
Yb1 N2 C16 C17 -172.6(4) . . . . ?
C19 N2 C16 C15 179.3(6) . . . . ?
Yb1 N2 C16 C15 7.3(7) . . . . ?
N1 C15 C16 N2 -4.1(9) . . . . ?
N1 C15 C16 C17 175.8(6) . . . . ?
N2 C16 C17 C18 0.5(7) . . . . ?
C15 C16 C17 C18 -179.4(6) . . . . ?
C16 C17 C18 C19 -0.2(7) . . . . ?
C16 N2 C19 C18 0.5(7) . . . . ?
Yb1 N2 C19 C18 169.7(4) . . . . ?
C17 C18 C19 N2 -0.2(8) . . . . ?
Yb1 O2 C21 C22 -109.4(7) . . . . ?
Yb2 O2 C21 C22 86.3(5) . . . . ?
Yb1 O2 C21 C20 73.4(9) . . . . ?
Yb2 O2 C21 C20 -90.9(5) . . . . ?
C25 C20 C21 O2 176.7(5) . . . . ?
C27 C20 C21 O2 -5.7(8) . . . . ?
C25 C20 C21 C22 -0.4(8) . . . . ?
C27 C20 C21 C22 177.2(5) . . . . ?
O2 C21 C22 C23 -179.0(5) . . . . ?
C20 C21 C22 C23 -1.8(8) . . . . ?
C21 C22 C23 C24 3.0(9) . . . . ?
C22 C23 C24 C25 -2.0(10) . . . . ?
C23 C24 C25 C20 -0.3(10) . . . . ?
C23 C24 C25 C26 178.0(6) . . . . ?
C21 C20 C25 C24 1.5(9) . . . . ?
C27 C20 C25 C24 -176.1(6) . . . . ?
C21 C20 C25 C26 -176.7(6) . . . . ?
C27 C20 C25 C26 5.6(9) . . . . ?
C21 C20 C27 C28 76.8(8) . . . . ?
C25 C20 C27 C28 -105.6(7) . . . . ?
C21 C20 C27 C32 -108.1(7) . . . . ?
C25 C20 C27 C32 69.4(8) . . . . ?
C32 C27 C28 C29 -6.8(8) . . . . ?
C20 C27 C28 C29 168.3(5) . . . . ?
C32 C27 C28 N3 168.8(5) . . . . ?
C20 C27 C28 N3 -16.2(8) . . . . ?
C34 N3 C28 C27 151.7(6) . . . . ?
Yb2 N3 C28 C27 -38.9(7) . . . . ?
C34 N3 C28 C29 -32.7(8) . . . . ?
Yb2 N3 C28 C29 136.6(5) . . . . ?
C27 C28 C29 C30 4.2(9) . . . . ?
N3 C28 C29 C30 -171.5(6) . . . . ?
C28 C29 C30 C31 0.8(10) . . . . ?
C29 C30 C31 C32 -3.0(11) . . . . ?
C30 C31 C32 C27 0.2(10) . . . . ?
C30 C31 C32 C33 178.2(6) . . . . ?
C28 C27 C32 C31 4.7(9) . . . . ?
C20 C27 C32 C31 -170.5(6) . . . . ?
C28 C27 C32 C33 -173.4(6) . . . . ?
C20 C27 C32 C33 11.4(9) . . . . ?
C28 N3 C34 C35 166.7(5) . . . . ?
Yb2 N3 C34 C35 -4.4(7) . . . . ?
C38 N4 C35 C34 -178.5(6) . . . . ?
Yb2 N4 C35 C34 10.9(7) . . . . ?
C38 N4 C35 C36 0.2(7) . . . . ?
Yb2 N4 C35 C36 -170.4(4) . . . . ?
N3 C34 C35 N4 -4.0(9) . . . . ?
N3 C34 C35 C36 177.7(6) . . . . ?
N4 C35 C36 C37 -0.6(7) . . . . ?
C34 C35 C36 C37 177.9(6) . . . . ?
C35 C36 C37 C38 0.7(8) . . . . ?
C35 N4 C38 C37 0.2(8) . . . . ?
Yb2 N4 C38 C37 167.6(5) . . . . ?
C36 C37 C38 N4 -0.6(8) . . . . ?
Yb4 O3 C52 C53 -114.9(8) . . . . ?
Yb3 O3 C52 C53 83.8(5) . . . . ?
Yb4 O3 C52 C51 68.6(9) . . . . ?
Yb3 O3 C52 C51 -92.6(4) . . . . ?
C56 C51 C52 O3 174.4(4) . . . . ?
C58 C51 C52 O3 -8.1(7) . . . . ?
C56 C51 C52 C53 -2.0(8) . . . . ?
C58 C51 C52 C53 175.6(5) . . . . ?
O3 C52 C53 C54 -176.8(5) . . . . ?
C51 C52 C53 C54 -0.5(8) . . . . ?
C52 C53 C54 C55 2.6(9) . . . . ?
C53 C54 C55 C56 -2.2(9) . . . . ?
C54 C55 C56 C51 -0.4(9) . . . . ?
C54 C55 C56 C57 177.8(5) . . . . ?
C52 C51 C56 C55 2.4(8) . . . . ?
C58 C51 C56 C55 -175.1(5) . . . . ?
C52 C51 C56 C57 -175.8(5) . . . . ?
C58 C51 C56 C57 6.7(8) . . . . ?
C56 C51 C58 C59 -107.9(6) . . . . ?
C52 C51 C58 C59 74.7(7) . . . . ?
C56 C51 C58 C63 71.1(7) . . . . ?
C52 C51 C58 C63 -106.3(6) . . . . ?
C63 C58 C59 C60 -4.8(7) . . . . ?
C51 C58 C59 C60 174.1(5) . . . . ?
C63 C58 C59 N7 171.2(4) . . . . ?
C51 C58 C59 N7 -9.9(7) . . . . ?
C65 N7 C59 C58 148.5(5) . . . . ?
Yb3 N7 C59 C58 -43.2(6) . . . . ?
C65 N7 C59 C60 -35.5(7) . . . . ?
Yb3 N7 C59 C60 132.8(4) . . . . ?
C58 C59 C60 C61 2.4(8) . . . . ?
N7 C59 C60 C61 -173.6(5) . . . . ?
C59 C60 C61 C62 0.7(8) . . . . ?
C60 C61 C62 C63 -1.4(8) . . . . ?
C61 C62 C63 C58 -1.1(8) . . . . ?
C61 C62 C63 C64 178.7(5) . . . . ?
C59 C58 C63 C62 4.1(7) . . . . ?
C51 C58 C63 C62 -174.8(5) . . . . ?
C59 C58 C63 C64 -175.6(5) . . . . ?
C51 C58 C63 C64 5.4(7) . . . . ?
C59 N7 C65 C66 168.5(5) . . . . ?
Yb3 N7 C65 C66 -1.8(6) . . . . ?
C69 N8 C66 C65 -180.0(5) . . . . ?
Yb3 N8 C66 C65 11.4(6) . . . . ?
C69 N8 C66 C67 -1.7(6) . . . . ?
Yb3 N8 C66 C67 -170.3(4) . . . . ?
N7 C65 C66 N8 -6.2(8) . . . . ?
N7 C65 C66 C67 175.8(5) . . . . ?
N8 C66 C67 C68 1.3(6) . . . . ?
C65 C66 C67 C68 179.4(6) . . . . ?
C66 C67 C68 C69 -0.4(6) . . . . ?
C66 N8 C69 C68 1.4(6) . . . . ?
Yb3 N8 C69 C68 166.0(4) . . . . ?
C67 C68 C69 N8 -0.6(7) . . . . ?
Yb3 O4 C71 C72 -114.7(7) . . . . ?
Yb4 O4 C71 C72 85.2(5) . . . . ?
Yb3 O4 C71 C70 68.7(9) . . . . ?
Yb4 O4 C71 C70 -91.4(5) . . . . ?
C75 C70 C71 O4 174.4(5) . . . . ?
C77 C70 C71 O4 -7.7(7) . . . . ?
C75 C70 C71 C72 -2.2(8) . . . . ?
C77 C70 C71 C72 175.7(5) . . . . ?
O4 C71 C72 C73 -175.7(5) . . . . ?
C70 C71 C72 C73 0.8(8) . . . . ?
C71 C72 C73 C74 1.0(8) . . . . ?
C72 C73 C74 C75 -1.6(8) . . . . ?
C73 C74 C75 C70 0.3(8) . . . . ?
C73 C74 C75 C76 176.8(5) . . . . ?
C71 C70 C75 C74 1.6(8) . . . . ?
C77 C70 C75 C74 -176.3(5) . . . . ?
C71 C70 C75 C76 -174.9(5) . . . . ?
C77 C70 C75 C76 7.2(8) . . . . ?
C75 C70 C77 C82 71.1(7) . . . . ?
C71 C70 C77 C82 -106.8(6) . . . . ?
C75 C70 C77 C78 -104.4(6) . . . . ?
C71 C70 C77 C78 77.7(7) . . . . ?
C84 N9 C78 C79 -33.1(7) . . . . ?
Yb4 N9 C78 C79 134.7(4) . . . . ?
C84 N9 C78 C77 152.1(5) . . . . ?
Yb4 N9 C78 C77 -40.0(6) . . . . ?
C82 C77 C78 C79 -4.7(7) . . . . ?
C70 C77 C78 C79 170.8(5) . . . . ?
C82 C77 C78 N9 170.2(5) . . . . ?
C70 C77 C78 N9 -14.3(7) . . . . ?
N9 C78 C79 C80 -172.3(5) . . . . ?
C77 C78 C79 C80 2.3(8) . . . . ?
C78 C79 C80 C81 1.6(8) . . . . ?
C79 C80 C81 C82 -3.2(8) . . . . ?
C80 C81 C82 C77 0.7(8) . . . . ?
C80 C81 C82 C83 179.3(5) . . . . ?
C78 C77 C82 C81 3.2(8) . . . . ?
C70 C77 C82 C81 -172.5(5) . . . . ?
C78 C77 C82 C83 -175.4(5) . . . . ?
C70 C77 C82 C83 8.9(7) . . . . ?
C78 N9 C84 C85 168.3(5) . . . . ?
Yb4 N9 C84 C85 -1.9(6) . . . . ?
C88 N10 C85 C86 -1.0(6) . . . . ?
Yb4 N10 C85 C86 -173.2(3) . . . . ?
C88 N10 C85 C84 -177.9(5) . . . . ?
Yb4 N10 C85 C84 9.9(6) . . . . ?
N9 C84 C85 N10 -5.3(8) . . . . ?
N9 C84 C85 C86 178.6(5) . . . . ?
N10 C85 C86 C87 -0.6(6) . . . . ?
C84 C85 C86 C87 175.9(6) . . . . ?
C85 C86 C87 C88 1.8(6) . . . . ?
C85 N10 C88 C87 2.1(6) . . . . ?
Yb4 N10 C88 C87 171.5(4) . . . . ?
C86 C87 C88 N10 -2.5(7) . . . . ?
C107 C102 C103 C104 -0.7(11) . . . . ?
C101 C102 C103 C104 179.8(7) . . . . ?
C102 C103 C104 C105 0.6(11) . . . . ?
C103 C104 C105 C106 0.1(11) . . . . ?
C104 C105 C106 C107 -0.6(10) . . . . ?
C103 C102 C107 C106 0.1(11) . . . . ?
C101 C102 C107 C106 179.6(7) . . . . ?
C105 C106 C107 C102 0.6(10) . . . . ?
C114 C109 C110 C111 3.5(12) . . . . ?
C108 C109 C110 C111 -174.2(7) . . . . ?
C109 C110 C111 C112 -0.9(12) . . . . ?
C110 C111 C112 C113 -1.8(12) . . . . ?
C111 C112 C113 C114 1.8(11) . . . . ?
C112 C113 C114 C109 0.7(11) . . . . ?
C110 C109 C114 C113 -3.4(12) . . . . ?
C108 C109 C114 C113 174.3(7) . . . . ?
C121 C116 C117 C118 -0.1(12) . . . . ?
C115 C116 C117 C118 178.4(8) . . . . ?
C116 C117 C118 C119 1.8(12) . . . . ?
C117 C118 C119 C120 -1.2(13) . . . . ?
C118 C119 C120 C121 -1.1(15) . . . . ?
C119 C120 C121 C116 2.8(15) . . . . ?
C117 C116 C121 C120 -2.1(13) . . . . ?
C115 C116 C121 C120 179.4(8) . . . . ?
